data_4088495
loop_
_publ_author_name
'Harisomayajula, N. V. Satyachand'
'Chen, Han-Gung'
'Kuo, Ting-Shen'
'Tsai, Yi-Chou'

_publ_section_title
;
 Reductive Cleavage of Acyl Halides to Carboxylato Alkylidyne Complexes
 from Their Reactions with the Quintuply Bonded Dimolybdenum Amidinate
;
_journal_issue 10
_journal_name_full Organometallics
_journal_page_first 1534
_journal_paper_doi 10.1021/acs.organomet.6b00132
_journal_volume 35
_journal_year 2016
_chemical_formula_moiety 'C64 H80 F2 Mo2 N4 O2'
_chemical_formula_sum 'C64 H80 F2 Mo2 N4 O2'
_chemical_formula_weight 1167.20
_space_group_IT_number 61
_space_group_name_Hall '-P 2ac 2ab'
_space_group_name_H-M_alt 'P b c a'
_symmetry_cell_setting orthorhombic
_symmetry_space_group_name_H-M 'P b c a'
_atom_sites_solution_hydrogens geom
_atom_sites_solution_primary direct
_atom_sites_solution_secondary difmap
_audit_creation_method SHELXL-97
_cell_angle_alpha 90.00
_cell_angle_beta 90.00
_cell_angle_gamma 90.00
_cell_formula_units_Z 16
_cell_length_a 24.8105(16)
_cell_length_b 23.1345(15)
_cell_length_c 40.986(3)
_cell_measurement_reflns_used 9922
_cell_measurement_temperature 200(2)
_cell_measurement_theta_max 24.45
_cell_measurement_theta_min 2.18
_cell_volume 23525(3)
_computing_molecular_graphics 'Ortep-3 for Windows (Farrugia, 1997)'
_computing_publication_material 'WinGX publication routines (Farrugia, 1999)'
_computing_structure_refinement 'SHELXL-97 (Sheldrick, 1997)'
_computing_structure_solution 'SHELXS-86 (Sheldrick, 1986)'
_diffrn_ambient_temperature 200(2)
_diffrn_measured_fraction_theta_full 0.993
_diffrn_measured_fraction_theta_max 0.993
_diffrn_measurement_device_type 'Bruker APEX2'
_diffrn_radiation_monochromator graphite
_diffrn_radiation_source 'fine-focus sealed tube'
_diffrn_radiation_type MoK\a
_diffrn_radiation_wavelength 0.71073
_diffrn_reflns_av_R_equivalents 0.0664
_diffrn_reflns_av_sigmaI/netI 0.0819
_diffrn_reflns_limit_h_max 29
_diffrn_reflns_limit_h_min -26
_diffrn_reflns_limit_k_max 27
_diffrn_reflns_limit_k_min -27
_diffrn_reflns_limit_l_max 39
_diffrn_reflns_limit_l_min -48
_diffrn_reflns_number 80844
_diffrn_reflns_theta_full 25.06
_diffrn_reflns_theta_max 25.06
_diffrn_reflns_theta_min 0.99
_exptl_absorpt_coefficient_mu 0.478
_exptl_absorpt_correction_T_max 0.9537
_exptl_absorpt_correction_T_min 0.8171
_exptl_absorpt_correction_type multi-scan
_exptl_crystal_colour red-brown(dark)
_exptl_crystal_density_diffrn 1.318
_exptl_crystal_density_method 'not measured'
_exptl_crystal_description prism
_exptl_crystal_F_000 9760
_exptl_crystal_size_max 0.44
_exptl_crystal_size_mid 0.25
_exptl_crystal_size_min 0.10
_refine_diff_density_max 1.655
_refine_diff_density_min -1.036
_refine_diff_density_rms 0.086
_refine_ls_extinction_method none
_refine_ls_goodness_of_fit_ref 1.018
_refine_ls_hydrogen_treatment constr
_refine_ls_matrix_type full
_refine_ls_number_parameters 1331
_refine_ls_number_reflns 20723
_refine_ls_number_restraints 0
_refine_ls_restrained_S_all 1.018
_refine_ls_R_factor_all 0.1160
_refine_ls_R_factor_gt 0.0582
_refine_ls_shift/su_max 0.002
_refine_ls_shift/su_mean 0.000
_refine_ls_structure_factor_coef Fsqd
_refine_ls_weighting_details 'calc w=1/[\s^2^(Fo^2^)+(0.0593P)^2^+25.5229P] where P=(Fo^2^+2Fc^2^)/3'
_refine_ls_weighting_scheme calc
_refine_ls_wR_factor_gt 0.1229
_refine_ls_wR_factor_ref 0.1477
_reflns_number_gt 12485
_reflns_number_total 20723
_reflns_threshold_expression >2sigma(I)
_cod_data_source_file om6b00132_si_003.cif
_cod_data_source_block compound_15
_cod_database_code 4088495

loop_
_symmetry_equiv_pos_as_xyz
'x, y, z'
'x+1/2, -y+1/2, -z'
'-x, y+1/2, -z+1/2'
'-x+1/2, -y, z+1/2'
'-x, -y, -z'
'-x-1/2, y-1/2, z'
'x, -y-1/2, z-1/2'
'x-1/2, y, -z-1/2'

loop_
_atom_site_label
_atom_site_type_symbol
_atom_site_fract_x
_atom_site_fract_y
_atom_site_fract_z
_atom_site_U_iso_or_equiv
_atom_site_adp_type
_atom_site_occupancy
_atom_site_symmetry_multiplicity
_atom_site_calc_flag
_atom_site_refinement_flags
_atom_site_disorder_group
C1 C 0.8064(2) 1.0880(2) 0.25777(14) 0.0372(13) Uani 1 1 d . .
C2 C 0.8522(2) 1.0946(2) 0.23805(15) 0.0480(16) Uani 1 1 d . .
C3 C 0.8596(2) 1.0614(3) 0.20666(14) 0.0502(16) Uani 1 1 d . .
H3 H 0.8362 1.0263 0.2081 0.060 Uiso 1 1 calc R .
C4 C 0.9164(2) 1.0406(3) 0.20111(17) 0.074(2) Uani 1 1 d . .
H4A H 0.9182 1.0193 0.1805 0.111 Uiso 1 1 calc R .
H4B H 0.9271 1.0151 0.2191 0.111 Uiso 1 1 calc R .
H4C H 0.9408 1.0738 0.2002 0.111 Uiso 1 1 calc R .
C5 C 0.8404(3) 1.0961(3) 0.17737(16) 0.088(2) Uani 1 1 d . .
H5A H 0.8459 1.0735 0.1574 0.132 Uiso 1 1 calc R .
H5B H 0.8609 1.1322 0.1760 0.132 Uiso 1 1 calc R .
H5C H 0.8020 1.1049 0.1798 0.132 Uiso 1 1 calc R .
C6 C 0.8914(3) 1.1334(3) 0.2482(2) 0.079(2) Uani 1 1 d . .
H6 H 0.9227 1.1393 0.2352 0.094 Uiso 1 1 calc R .
C7 C 0.8850(3) 1.1631(3) 0.2767(2) 0.091(3) Uani 1 1 d . .
H7 H 0.9120 1.1898 0.2831 0.109 Uiso 1 1 calc R .
C8 C 0.8414(3) 1.1558(3) 0.29623(18) 0.073(2) Uani 1 1 d . .
H8 H 0.8388 1.1768 0.3161 0.087 Uiso 1 1 calc R .
C9 C 0.8002(2) 1.1173(2) 0.28733(15) 0.0468(15) Uani 1 1 d . .
C10 C 0.7531(3) 1.1078(3) 0.30975(14) 0.0526(16) Uani 1 1 d . .
H10 H 0.7312 1.0754 0.3005 0.063 Uiso 1 1 calc R .
C11 C 0.7699(3) 1.0903(3) 0.34380(15) 0.084(2) Uani 1 1 d . .
H11A H 0.7377 1.0843 0.3573 0.126 Uiso 1 1 calc R .
H11B H 0.7921 1.1210 0.3534 0.126 Uiso 1 1 calc R .
H11C H 0.7907 1.0544 0.3428 0.126 Uiso 1 1 calc R .
C12 C 0.7169(3) 1.1605(3) 0.31170(18) 0.089(2) Uani 1 1 d . .
H12A H 0.6867 1.1525 0.3264 0.134 Uiso 1 1 calc R .
H12B H 0.7030 1.1696 0.2899 0.134 Uiso 1 1 calc R .
H12C H 0.7376 1.1934 0.3200 0.134 Uiso 1 1 calc R .
C13 C 0.72180(19) 1.0739(2) 0.23403(11) 0.0298(12) Uani 1 1 d . .
H13 H 0.7214 1.1149 0.2327 0.036 Uiso 1 1 calc R .
C14 C 0.6355(2) 1.0799(2) 0.21023(14) 0.0366(13) Uani 1 1 d . .
C15 C 0.5957(2) 1.0977(2) 0.23275(15) 0.0427(15) Uani 1 1 d . .
C16 C 0.5968(2) 1.0775(2) 0.26763(13) 0.0424(14) Uani 1 1 d . .
H16 H 0.6355 1.0720 0.2737 0.051 Uiso 1 1 calc R .
C17 C 0.5699(2) 1.0183(3) 0.26981(16) 0.0632(18) Uani 1 1 d . .
H17A H 0.5711 1.0045 0.2924 0.095 Uiso 1 1 calc R .
H17B H 0.5890 0.9909 0.2557 0.095 Uiso 1 1 calc R .
H17C H 0.5323 1.0213 0.2627 0.095 Uiso 1 1 calc R .
C18 C 0.5730(3) 1.1184(3) 0.29217(15) 0.071(2) Uani 1 1 d . .
H18A H 0.5760 1.1017 0.3141 0.106 Uiso 1 1 calc R .
H18B H 0.5349 1.1250 0.2870 0.106 Uiso 1 1 calc R .
H18C H 0.5924 1.1553 0.2914 0.106 Uiso 1 1 calc R .
C19 C 0.5540(2) 1.1320(3) 0.22123(18) 0.0613(19) Uani 1 1 d . .
H19 H 0.5264 1.1443 0.2357 0.074 Uiso 1 1 calc R .
C20 C 0.5525(3) 1.1484(3) 0.1886(2) 0.074(2) Uani 1 1 d . .
H20 H 0.5240 1.1724 0.1810 0.089 Uiso 1 1 calc R .
C21 C 0.5912(3) 1.1306(3) 0.16744(17) 0.0592(18) Uani 1 1 d . .
H21 H 0.5890 1.1423 0.1453 0.071 Uiso 1 1 calc R .
C22 C 0.6339(2) 1.0957(2) 0.17728(14) 0.0436(15) Uani 1 1 d . .
C23 C 0.6757(2) 1.0779(3) 0.15300(14) 0.0517(16) Uani 1 1 d . .
H23 H 0.7021 1.0521 0.1643 0.062 Uiso 1 1 calc R .
C24 C 0.7068(3) 1.1300(3) 0.13967(16) 0.078(2) Uani 1 1 d . .
H24A H 0.7341 1.1167 0.1241 0.117 Uiso 1 1 calc R .
H24B H 0.7244 1.1504 0.1577 0.117 Uiso 1 1 calc R .
H24C H 0.6817 1.1563 0.1286 0.117 Uiso 1 1 calc R .
C25 C 0.6508(3) 1.0440(3) 0.12491(15) 0.078(2) Uani 1 1 d . .
H25A H 0.6792 1.0325 0.1096 0.117 Uiso 1 1 calc R .
H25B H 0.6244 1.0683 0.1136 0.117 Uiso 1 1 calc R .
H25C H 0.6329 1.0094 0.1335 0.117 Uiso 1 1 calc R .
C26 C 0.6232(2) 0.8329(2) 0.23452(13) 0.0347(13) Uani 1 1 d . .
C27 C 0.6220(2) 0.8077(2) 0.20355(14) 0.0386(14) Uani 1 1 d . .
C28 C 0.6673(2) 0.8121(2) 0.17907(14) 0.0467(15) Uani 1 1 d . .
H28 H 0.6931 0.8423 0.1868 0.056 Uiso 1 1 calc R .
C29 C 0.6479(3) 0.8287(3) 0.14511(15) 0.075(2) Uani 1 1 d . .
H29A H 0.6789 0.8316 0.1303 0.112 Uiso 1 1 calc R .
H29B H 0.6295 0.8661 0.1461 0.112 Uiso 1 1 calc R .
H29C H 0.6229 0.7992 0.1370 0.112 Uiso 1 1 calc R .
C30 C 0.6972(3) 0.7551(3) 0.1770(2) 0.099(3) Uani 1 1 d . .
H30A H 0.7268 0.7585 0.1613 0.149 Uiso 1 1 calc R .
H30B H 0.6723 0.7247 0.1699 0.149 Uiso 1 1 calc R .
H30C H 0.7118 0.7452 0.1985 0.149 Uiso 1 1 calc R .
C31 C 0.5765(2) 0.7754(2) 0.19543(16) 0.0519(16) Uani 1 1 d . .
H31 H 0.5746 0.7578 0.1745 0.062 Uiso 1 1 calc R .
C32 C 0.5348(3) 0.7684(3) 0.21660(18) 0.0589(18) Uani 1 1 d . .
H32 H 0.5043 0.7463 0.2103 0.071 Uiso 1 1 calc R .
C33 C 0.5367(2) 0.7932(3) 0.24697(17) 0.0560(17) Uani 1 1 d . .
H33 H 0.5074 0.7878 0.2616 0.067 Uiso 1 1 calc R .
C34 C 0.5809(2) 0.8261(2) 0.25674(14) 0.0411(14) Uani 1 1 d . .
C35 C 0.5808(2) 0.8517(2) 0.29090(14) 0.0462(15) Uani 1 1 d . .
H35 H 0.6119 0.8790 0.2926 0.055 Uiso 1 1 calc R .
C36 C 0.5296(2) 0.8848(3) 0.29885(16) 0.0647(19) Uani 1 1 d . .
H36A H 0.5321 0.9007 0.3209 0.097 Uiso 1 1 calc R .
H36B H 0.4986 0.8586 0.2975 0.097 Uiso 1 1 calc R .
H36C H 0.5250 0.9164 0.2832 0.097 Uiso 1 1 calc R .
C37 C 0.5887(3) 0.8039(3) 0.31654(15) 0.070(2) Uani 1 1 d . .
H37A H 0.5896 0.8212 0.3384 0.104 Uiso 1 1 calc R .
H37B H 0.6227 0.7837 0.3124 0.104 Uiso 1 1 calc R .
H37C H 0.5587 0.7764 0.3152 0.104 Uiso 1 1 calc R .
C38 C 0.7079(2) 0.8449(2) 0.26110(12) 0.0329(13) Uani 1 1 d . .
H38 H 0.7031 0.8063 0.2684 0.039 Uiso 1 1 calc R .
C39 C 0.79298(19) 0.8417(2) 0.28811(13) 0.0338(13) Uani 1 1 d . .
C40 C 0.7957(2) 0.8509(3) 0.32174(15) 0.0482(15) Uani 1 1 d . .
C41 C 0.7545(3) 0.8874(3) 0.33955(16) 0.073(2) Uani 1 1 d . .
H41 H 0.7396 0.9158 0.3235 0.087 Uiso 1 1 calc R .
C42 C 0.7084(3) 0.8502(4) 0.3509(2) 0.125(4) Uani 1 1 d . .
H42A H 0.6813 0.8744 0.3617 0.187 Uiso 1 1 calc R .
H42B H 0.7218 0.8211 0.3663 0.187 Uiso 1 1 calc R .
H42C H 0.6920 0.8308 0.3321 0.187 Uiso 1 1 calc R .
C43 C 0.7771(3) 0.9222(4) 0.36853(17) 0.100(3) Uani 1 1 d . .
H43A H 0.8069 0.9466 0.3610 0.149 Uiso 1 1 calc R .
H43B H 0.7901 0.8955 0.3853 0.149 Uiso 1 1 calc R .
H43C H 0.7486 0.9467 0.3777 0.149 Uiso 1 1 calc R .
C44 C 0.8374(3) 0.8244(3) 0.33862(16) 0.0592(18) Uani 1 1 d . .
H44 H 0.8400 0.8295 0.3616 0.071 Uiso 1 1 calc R .
C45 C 0.8746(3) 0.7914(3) 0.32281(18) 0.065(2) Uani 1 1 d . .
H45 H 0.9030 0.7738 0.3348 0.078 Uiso 1 1 calc R .
C46 C 0.8715(2) 0.7834(2) 0.29038(17) 0.0522(17) Uani 1 1 d . .
H46 H 0.8979 0.7601 0.2799 0.063 Uiso 1 1 calc R .
C47 C 0.8309(2) 0.8082(2) 0.27166(14) 0.0398(14) Uani 1 1 d . .
C48 C 0.8301(2) 0.7978(2) 0.23531(14) 0.0455(15) Uani 1 1 d . .
H48 H 0.8034 0.8250 0.2254 0.055 Uiso 1 1 calc R .
C49 C 0.8844(2) 0.8083(3) 0.21924(16) 0.0639(19) Uani 1 1 d . .
H49A H 0.8814 0.8015 0.1957 0.096 Uiso 1 1 calc R .
H49B H 0.9112 0.7818 0.2285 0.096 Uiso 1 1 calc R .
H49C H 0.8956 0.8483 0.2231 0.096 Uiso 1 1 calc R .
C50 C 0.8120(3) 0.7364(3) 0.22772(17) 0.075(2) Uani 1 1 d . .
H50A H 0.8113 0.7307 0.2040 0.113 Uiso 1 1 calc R .
H50B H 0.7759 0.7300 0.2367 0.113 Uiso 1 1 calc R .
H50C H 0.8373 0.7089 0.2376 0.113 Uiso 1 1 calc R .
C51 C 0.8575(2) 0.9631(2) 0.28039(13) 0.0359(13) Uani 1 1 d . .
C52 C 0.9124(2) 0.9668(2) 0.29436(13) 0.0364(13) Uani 1 1 d . .
C53 C 0.9526(2) 0.9295(2) 0.28447(14) 0.0478(15) Uani 1 1 d . .
H53 H 0.9451 0.9003 0.2688 0.057 Uiso 1 1 calc R .
C54 C 1.0036(2) 0.9347(3) 0.29735(15) 0.0535(16) Uani 1 1 d . .
H54 H 1.0310 0.9082 0.2911 0.064 Uiso 1 1 calc R .
C55 C 1.0151(2) 0.9774(3) 0.31889(15) 0.0582(18) Uani 1 1 d . .
H55 H 1.0507 0.9814 0.3272 0.070 Uiso 1 1 calc R .
C56 C 0.9756(2) 1.0147(3) 0.32859(16) 0.067(2) Uani 1 1 d . .
H56 H 0.9839 1.0446 0.3437 0.081 Uiso 1 1 calc R .
C57 C 0.9240(2) 1.0095(3) 0.31673(15) 0.0616(18) Uani 1 1 d . .
H57 H 0.8965 1.0351 0.3239 0.074 Uiso 1 1 calc R .
C58 C 0.7498(2) 0.94365(19) 0.20915(12) 0.0315(12) Uani 1 1 d . .
C59 C 0.7773(2) 0.9343(2) 0.17761(13) 0.0412(14) Uani 1 1 d . .
C60 C 0.7497(3) 0.9382(3) 0.14794(15) 0.066(2) Uani 1 1 d . .
H60 H 0.7119 0.9451 0.1477 0.079 Uiso 1 1 calc R .
C61 C 0.7774(3) 0.9320(4) 0.11896(16) 0.088(3) Uani 1 1 d . .
H61 H 0.7585 0.9353 0.0989 0.106 Uiso 1 1 calc R .
C62 C 0.8319(3) 0.9211(4) 0.11867(18) 0.089(3) Uani 1 1 d . .
H62 H 0.8504 0.9165 0.0985 0.107 Uiso 1 1 calc R .
C63 C 0.8590(3) 0.9168(3) 0.14715(17) 0.070(2) Uani 1 1 d . .
H63 H 0.8966 0.9091 0.1470 0.084 Uiso 1 1 calc R .
C64 C 0.8324(2) 0.9237(3) 0.17657(14) 0.0530(16) Uani 1 1 d . .
H64 H 0.8521 0.9212 0.1964 0.064 Uiso 1 1 calc R .
C65 C 0.5476(2) 0.3800(2) 0.46653(14) 0.0417(14) Uani 1 1 d . .
C66 C 0.5886(3) 0.4041(3) 0.48566(16) 0.0573(18) Uani 1 1 d . .
C67 C 0.5893(3) 0.3975(3) 0.52222(17) 0.072(2) Uani 1 1 d . .
H67 H 0.5630 0.3668 0.5286 0.087 Uiso 1 1 calc R .
C68 C 0.5714(3) 0.4559(4) 0.5375(2) 0.135(4) Uani 1 1 d . .
H68A H 0.5706 0.4523 0.5613 0.202 Uiso 1 1 calc R .
H68B H 0.5353 0.4659 0.5295 0.202 Uiso 1 1 calc R .
H68C H 0.5969 0.4863 0.5313 0.202 Uiso 1 1 calc R .
C69 C 0.6447(3) 0.3812(3) 0.53501(18) 0.093(3) Uani 1 1 d . .
H69A H 0.6429 0.3761 0.5587 0.140 Uiso 1 1 calc R .
H69B H 0.6704 0.4119 0.5297 0.140 Uiso 1 1 calc R .
H69C H 0.6563 0.3450 0.5248 0.140 Uiso 1 1 calc R .
C70 C 0.6267(3) 0.4380(3) 0.4703(2) 0.081(2) Uani 1 1 d . .
H70 H 0.6545 0.4553 0.4830 0.097 Uiso 1 1 calc R .
C71 C 0.6254(3) 0.4473(3) 0.4376(2) 0.083(2) Uani 1 1 d . .
H71 H 0.6531 0.4694 0.4276 0.100 Uiso 1 1 calc R .
C72 C 0.5847(3) 0.4253(3) 0.41919(18) 0.071(2) Uani 1 1 d . .
H72 H 0.5837 0.4332 0.3964 0.086 Uiso 1 1 calc R .
C73 C 0.5443(2) 0.3913(2) 0.43311(15) 0.0490(16) Uani 1 1 d . .
C74 C 0.4984(2) 0.3702(3) 0.41242(14) 0.0524(16) Uani 1 1 d . .
H74 H 0.4803 0.3378 0.4243 0.063 Uiso 1 1 calc R .
C75 C 0.5168(3) 0.3474(3) 0.37926(15) 0.070(2) Uani 1 1 d . .
H75A H 0.4854 0.3339 0.3669 0.104 Uiso 1 1 calc R .
H75B H 0.5420 0.3153 0.3825 0.104 Uiso 1 1 calc R .
H75C H 0.5347 0.3785 0.3672 0.104 Uiso 1 1 calc R .
C76 C 0.4574(3) 0.4183(3) 0.40787(18) 0.088(2) Uani 1 1 d . .
H76A H 0.4275 0.4043 0.3944 0.132 Uiso 1 1 calc R .
H76B H 0.4746 0.4513 0.3971 0.132 Uiso 1 1 calc R .
H76C H 0.4435 0.4303 0.4292 0.132 Uiso 1 1 calc R .
C77 C 0.4660(2) 0.3644(2) 0.49563(13) 0.0386(13) Uani 1 1 d . .
H77 H 0.4614 0.4052 0.4946 0.046 Uiso 1 1 calc R .
C78 C 0.3841(2) 0.3638(2) 0.52556(14) 0.0420(14) Uani 1 1 d . .
C79 C 0.3836(2) 0.3727(2) 0.55943(15) 0.0465(15) Uani 1 1 d . .
C80 C 0.4300(3) 0.3566(3) 0.58164(15) 0.0619(18) Uani 1 1 d . .
H80 H 0.4534 0.3285 0.5697 0.074 Uiso 1 1 calc R .
C81 C 0.4632(3) 0.4111(4) 0.5881(2) 0.123(3) Uani 1 1 d . .
H81A H 0.4940 0.4015 0.6020 0.185 Uiso 1 1 calc R .
H81B H 0.4406 0.4400 0.5990 0.185 Uiso 1 1 calc R .
H81C H 0.4762 0.4268 0.5673 0.185 Uiso 1 1 calc R .
C82 C 0.4136(3) 0.3291(4) 0.61319(16) 0.096(3) Uani 1 1 d . .
H82A H 0.4458 0.3196 0.6259 0.144 Uiso 1 1 calc R .
H82B H 0.3931 0.2938 0.6087 0.144 Uiso 1 1 calc R .
H82C H 0.3910 0.3561 0.6256 0.144 Uiso 1 1 calc R .
C83 C 0.3385(2) 0.4003(3) 0.57231(16) 0.0579(18) Uani 1 1 d . .
H83 H 0.3366 0.4067 0.5952 0.069 Uiso 1 1 calc R .
C84 C 0.2970(3) 0.4183(3) 0.55298(19) 0.0651(19) Uani 1 1 d . .
H84 H 0.2665 0.4366 0.5625 0.078 Uiso 1 1 calc R .
C85 C 0.2991(3) 0.4100(3) 0.52007(18) 0.0636(19) Uani 1 1 d . .
H85 H 0.2704 0.4237 0.5068 0.076 Uiso 1 1 calc R .
C86 C 0.3421(2) 0.3824(2) 0.50562(16) 0.0494(16) Uani 1 1 d . .
C87 C 0.3428(3) 0.3703(3) 0.46970(18) 0.070(2) Uani 1 1 d . .
H87 H 0.3811 0.3636 0.4631 0.084 Uiso 1 1 calc R .
C88 C 0.3215(4) 0.4186(4) 0.4497(2) 0.133(3) Uani 1 1 d . .
H88A H 0.3239 0.4084 0.4265 0.199 Uiso 1 1 calc R .
H88B H 0.3428 0.4535 0.4538 0.199 Uiso 1 1 calc R .
H88C H 0.2838 0.4258 0.4555 0.199 Uiso 1 1 calc R .
C89 C 0.3121(4) 0.3173(4) 0.4622(2) 0.133(3) Uani 1 1 d . .
H89A H 0.3135 0.3099 0.4387 0.199 Uiso 1 1 calc R .
H89B H 0.2745 0.3224 0.4690 0.199 Uiso 1 1 calc R .
H89C H 0.3279 0.2846 0.4739 0.199 Uiso 1 1 calc R .
C90 C 0.3847(2) 0.1186(2) 0.50753(15) 0.0439(15) Uani 1 1 d . .
C91 C 0.3840(2) 0.0954(2) 0.53940(16) 0.0519(16) Uani 1 1 d . .
C92 C 0.4325(3) 0.0980(3) 0.56163(15) 0.0580(18) Uani 1 1 d . .
H92 H 0.4564 0.1300 0.5539 0.070 Uiso 1 1 calc R .
C93 C 0.4641(3) 0.0417(3) 0.55954(19) 0.087(2) Uani 1 1 d . .
H93A H 0.4959 0.0440 0.5737 0.131 Uiso 1 1 calc R .
H93B H 0.4756 0.0352 0.5370 0.131 Uiso 1 1 calc R .
H93C H 0.4412 0.0096 0.5666 0.131 Uiso 1 1 calc R .
C94 C 0.4173(3) 0.1104(3) 0.59683(16) 0.096(3) Uani 1 1 d . .
H94A H 0.4500 0.1124 0.6102 0.144 Uiso 1 1 calc R .
H94B H 0.3939 0.0795 0.6050 0.144 Uiso 1 1 calc R .
H94C H 0.3981 0.1474 0.5980 0.144 Uiso 1 1 calc R .
C95 C 0.3372(3) 0.0667(3) 0.54899(18) 0.067(2) Uani 1 1 d . .
H95 H 0.3351 0.0513 0.5704 0.081 Uiso 1 1 calc R .
C96 C 0.2944(3) 0.0603(3) 0.5287(2) 0.085(3) Uani 1 1 d . .
H96 H 0.2629 0.0408 0.5359 0.102 Uiso 1 1 calc R .
C97 C 0.2972(3) 0.0820(3) 0.4978(2) 0.075(2) Uani 1 1 d . .
H97 H 0.2675 0.0762 0.4835 0.090 Uiso 1 1 calc R .
C98 C 0.3415(2) 0.1120(3) 0.48649(17) 0.0578(18) Uani 1 1 d . .
C99 C 0.3419(3) 0.1350(3) 0.45209(18) 0.075(2) Uani 1 1 d . .
H99 H 0.3737 0.1613 0.4497 0.089 Uiso 1 1 calc R .
C100 C 0.2913(3) 0.1690(4) 0.4433(2) 0.107(3) Uani 1 1 d . .
H10A H 0.2943 0.1833 0.4209 0.161 Uiso 1 1 calc R .
H10B H 0.2873 0.2017 0.4583 0.161 Uiso 1 1 calc R .
H10C H 0.2598 0.1437 0.4451 0.161 Uiso 1 1 calc R .
C101 C 0.3478(4) 0.0866(4) 0.4281(2) 0.137(4) Uani 1 1 d . .
H10D H 0.3494 0.1025 0.4059 0.206 Uiso 1 1 calc R .
H10E H 0.3168 0.0606 0.4299 0.206 Uiso 1 1 calc R .
H10F H 0.3810 0.0652 0.4327 0.206 Uiso 1 1 calc R .
C102 C 0.4694(2) 0.1305(2) 0.48048(12) 0.0356(13) Uani 1 1 d . .
H102 H 0.4662 0.0911 0.4742 0.043 Uiso 1 1 calc R .
C103 C 0.5537(2) 0.1297(2) 0.45237(13) 0.0379(14) Uani 1 1 d . .
C104 C 0.5481(2) 0.1232(2) 0.41852(14) 0.0461(15) Uani 1 1 d . .
C105 C 0.4970(3) 0.1403(3) 0.40066(15) 0.0614(18) Uani 1 1 d . .
H105 H 0.4708 0.1555 0.4170 0.074 Uiso 1 1 calc R .
C106 C 0.5075(4) 0.1875(3) 0.37534(18) 0.106(3) Uani 1 1 d . .
H10G H 0.4735 0.1981 0.3647 0.159 Uiso 1 1 calc R .
H10H H 0.5329 0.1732 0.3589 0.159 Uiso 1 1 calc R .
H10I H 0.5228 0.2216 0.3861 0.159 Uiso 1 1 calc R .
C107 C 0.4722(3) 0.0874(4) 0.3845(2) 0.110(3) Uani 1 1 d . .
H10J H 0.4390 0.0987 0.3732 0.166 Uiso 1 1 calc R .
H10K H 0.4638 0.0584 0.4011 0.166 Uiso 1 1 calc R .
H10L H 0.4977 0.0712 0.3687 0.166 Uiso 1 1 calc R .
C108 C 0.5915(3) 0.0997(3) 0.40171(15) 0.0572(18) Uani 1 1 d . .
H108 H 0.5891 0.0954 0.3787 0.069 Uiso 1 1 calc R .
C109 C 0.6375(3) 0.0827(3) 0.41716(17) 0.0630(19) Uani 1 1 d . .
H109 H 0.6670 0.0678 0.4050 0.076 Uiso 1 1 calc R .
C110 C 0.6408(3) 0.0871(3) 0.45014(16) 0.0608(18) Uani 1 1 d . .
H110 H 0.6726 0.0739 0.4607 0.073 Uiso 1 1 calc R .
C111 C 0.5998(2) 0.1102(2) 0.46894(14) 0.0454(15) Uani 1 1 d . .
C112 C 0.6040(3) 0.1111(3) 0.50556(15) 0.0588(18) Uani 1 1 d . .
H112 H 0.5759 0.1380 0.5143 0.071 Uiso 1 1 calc R .
C113 C 0.5927(3) 0.0506(3) 0.51864(16) 0.095(3) Uani 1 1 d . .
H11D H 0.5569 0.0381 0.5115 0.142 Uiso 1 1 calc R .
H11E H 0.5941 0.0512 0.5425 0.142 Uiso 1 1 calc R .
H11F H 0.6199 0.0237 0.5103 0.142 Uiso 1 1 calc R .
C114 C 0.6587(3) 0.1310(3) 0.51768(17) 0.089(3) Uani 1 1 d . .
H11G H 0.6655 0.1705 0.5101 0.134 Uiso 1 1 calc R .
H11H H 0.6867 0.1052 0.5092 0.134 Uiso 1 1 calc R .
H11I H 0.6592 0.1301 0.5416 0.134 Uiso 1 1 calc R .
C115 C 0.6128(3) 0.2567(2) 0.45624(17) 0.0563(17) Uani 1 1 d . .
C116 C 0.6691(3) 0.2562(3) 0.44384(17) 0.0592(18) Uani 1 1 d . .
C117 C 0.7109(3) 0.2734(4) 0.4640(2) 0.106(3) Uani 1 1 d . .
H117 H 0.7030 0.2883 0.4851 0.127 Uiso 1 1 calc R .
C118 C 0.7632(4) 0.2693(4) 0.4539(2) 0.101(3) Uani 1 1 d . .
H118 H 0.7917 0.2815 0.4678 0.121 Uiso 1 1 calc R .
C119 C 0.7739(3) 0.2472(4) 0.4234(3) 0.098(3) Uani 1 1 d . .
H119 H 0.8101 0.2429 0.4162 0.117 Uiso 1 1 calc R .
C120 C 0.7316(3) 0.2312(4) 0.4033(2) 0.104(3) Uani 1 1 d . .
H120 H 0.7385 0.2165 0.3821 0.125 Uiso 1 1 calc R .
C121 C 0.6802(3) 0.2368(3) 0.41426(18) 0.077(2) Uani 1 1 d . .
H121 H 0.6513 0.2264 0.4002 0.092 Uiso 1 1 calc R .
C122 C 0.5071(2) 0.2409(2) 0.52790(14) 0.0409(14) Uani 1 1 d . .
C123 C 0.5357(3) 0.2369(2) 0.55847(15) 0.0486(15) Uani 1 1 d . .
C124 C 0.5089(3) 0.2259(3) 0.58804(16) 0.068(2) Uani 1 1 d . .
H124 H 0.4710 0.2207 0.5883 0.082 Uiso 1 1 calc R .
C125 C 0.5380(4) 0.2225(3) 0.61700(17) 0.078(2) Uani 1 1 d . .
H125 H 0.5192 0.2151 0.6368 0.093 Uiso 1 1 calc R .
C126 C 0.5925(4) 0.2295(3) 0.61789(18) 0.074(2) Uani 1 1 d . .
H126 H 0.6115 0.2270 0.6380 0.089 Uiso 1 1 calc R .
C127 C 0.6195(3) 0.2402(3) 0.58933(19) 0.088(2) Uani 1 1 d . .
H127 H 0.6575 0.2452 0.5895 0.105 Uiso 1 1 calc R .
C128 C 0.5915(3) 0.2437(3) 0.56031(16) 0.072(2) Uani 1 1 d . .
H128 H 0.6110 0.2510 0.5408 0.087 Uiso 1 1 calc R .
N1 N 0.76383(16) 1.04925(16) 0.24714(9) 0.0299(10) Uani 1 1 d . .
N2 N 0.67960(16) 1.04537(16) 0.22241(9) 0.0297(10) Uani 1 1 d . .
N3 N 0.66959(15) 0.86855(16) 0.24296(10) 0.0296(10) Uani 1 1 d . .
N4 N 0.75227(15) 0.87240(16) 0.26952(9) 0.0270(9) Uani 1 1 d . .
N5 N 0.50860(17) 0.34116(18) 0.48151(10) 0.0366(11) Uani 1 1 d . .
N6 N 0.42917(17) 0.33270(18) 0.51127(10) 0.0361(11) Uani 1 1 d . .
N7 N 0.43060(17) 0.15374(18) 0.49840(10) 0.0375(11) Uani 1 1 d . .
N8 N 0.51249(17) 0.15983(18) 0.47098(10) 0.0359(10) Uani 1 1 d . .
O1 O 0.84959(13) 0.94581(13) 0.25092(8) 0.0323(8) Uani 1 1 d . .
O2 O 0.81627(14) 0.97857(15) 0.29720(8) 0.0420(9) Uani 1 1 d . .
O3 O 0.60263(15) 0.25487(17) 0.48706(9) 0.0516(11) Uani 1 1 d . .
O4 O 0.56994(17) 0.25699(17) 0.43671(10) 0.0589(11) Uani 1 1 d . .
Mo1 Mo 0.763891(17) 0.958722(18) 0.255238(10) 0.02773(12) Uani 1 1 d . \.
Mo2 Mo 0.678861(17) 0.955228(18) 0.227580(11) 0.03025(12) Uani 1 1 d . \.
Mo3 Mo 0.517112(19) 0.25030(2) 0.480299(11) 0.03709(13) Uani 1 1 d . .
Mo4 Mo 0.434438(19) 0.24255(2) 0.509723(12) 0.03835(14) Uani 1 1 d . .
F1 F 0.69022(10) 0.97304(11) 0.27691(6) 0.0349(7) Uani 1 1 d . .
F2 F 0.64012(11) 0.94486(12) 0.18573(7) 0.0447(8) Uani 1 1 d . .
F3 F 0.44158(11) 0.25223(12) 0.45948(7) 0.0460(8) Uani 1 1 d . .
F4 F 0.39754(14) 0.23266(14) 0.55297(8) 0.0549(10) Uani 0.92 1 d P .
F4' F 0.3442(14) 0.2426(14) 0.5010(8) 0.040(9) Uiso 0.08 1 d P .

loop_
_atom_site_aniso_label
_atom_site_aniso_U_11
_atom_site_aniso_U_22
_atom_site_aniso_U_33
_atom_site_aniso_U_23
_atom_site_aniso_U_13
_atom_site_aniso_U_12
C1 0.023(3) 0.034(3) 0.055(4) -0.004(3) -0.010(3) -0.002(2)
C2 0.029(3) 0.037(3) 0.078(5) 0.003(3) -0.003(3) -0.007(3)
C3 0.044(4) 0.052(4) 0.055(4) 0.007(3) 0.007(3) -0.003(3)
C4 0.050(4) 0.084(5) 0.088(6) 0.003(4) 0.019(4) 0.000(4)
C5 0.084(6) 0.110(6) 0.068(5) 0.022(5) 0.017(4) 0.014(5)
C6 0.047(4) 0.060(5) 0.128(7) -0.014(5) 0.011(5) -0.021(4)
C7 0.055(5) 0.084(6) 0.135(8) -0.040(5) -0.008(5) -0.028(4)
C8 0.064(5) 0.068(5) 0.086(6) -0.045(4) -0.014(4) -0.005(4)
C9 0.041(4) 0.041(3) 0.059(4) -0.013(3) -0.012(3) 0.004(3)
C10 0.056(4) 0.062(4) 0.040(4) -0.021(3) -0.008(3) 0.006(3)
C11 0.092(6) 0.106(6) 0.054(5) -0.012(4) -0.009(4) 0.037(5)
C12 0.085(6) 0.097(6) 0.085(6) -0.017(5) -0.009(5) 0.035(5)
C13 0.028(3) 0.029(3) 0.033(3) 0.001(2) 0.002(2) 0.001(2)
C14 0.030(3) 0.029(3) 0.050(4) -0.003(3) -0.007(3) -0.002(2)
C15 0.033(3) 0.029(3) 0.066(4) 0.003(3) -0.013(3) -0.003(2)
C16 0.033(3) 0.041(3) 0.053(4) -0.005(3) 0.008(3) -0.006(3)
C17 0.048(4) 0.066(4) 0.075(5) 0.010(4) 0.010(4) -0.007(3)
C18 0.073(5) 0.074(5) 0.066(5) -0.014(4) 0.013(4) 0.004(4)
C19 0.041(4) 0.051(4) 0.092(6) 0.011(4) -0.005(4) 0.004(3)
C20 0.047(5) 0.067(5) 0.107(7) 0.023(5) -0.031(4) 0.010(4)
C21 0.058(5) 0.059(4) 0.061(5) 0.023(3) -0.022(4) -0.002(4)
C22 0.043(4) 0.041(3) 0.047(4) 0.012(3) -0.018(3) -0.007(3)
C23 0.053(4) 0.067(4) 0.035(4) 0.003(3) -0.004(3) -0.001(3)
C24 0.078(5) 0.083(5) 0.072(5) 0.025(4) 0.010(4) -0.015(4)
C25 0.099(6) 0.091(5) 0.045(4) -0.002(4) -0.018(4) -0.011(5)
C26 0.025(3) 0.028(3) 0.051(4) 0.005(3) -0.013(3) 0.000(2)
C27 0.037(3) 0.029(3) 0.051(4) 0.000(3) -0.014(3) -0.004(2)
C28 0.045(4) 0.052(4) 0.043(4) -0.009(3) -0.010(3) -0.007(3)
C29 0.082(5) 0.087(5) 0.056(5) -0.003(4) -0.006(4) -0.010(4)
C30 0.097(6) 0.086(6) 0.115(7) 0.002(5) 0.016(6) 0.038(5)
C31 0.048(4) 0.045(4) 0.063(5) -0.005(3) -0.014(3) -0.003(3)
C32 0.044(4) 0.051(4) 0.081(5) -0.002(4) -0.021(4) -0.013(3)
C33 0.034(4) 0.057(4) 0.077(5) 0.007(4) -0.001(3) -0.010(3)
C34 0.032(3) 0.039(3) 0.052(4) 0.007(3) -0.004(3) -0.004(3)
C35 0.029(3) 0.047(3) 0.063(4) 0.002(3) 0.005(3) -0.009(3)
C36 0.052(4) 0.054(4) 0.088(5) 0.004(4) 0.017(4) 0.002(3)
C37 0.080(5) 0.069(5) 0.060(5) -0.001(4) 0.002(4) 0.003(4)
C38 0.029(3) 0.035(3) 0.035(3) 0.006(2) 0.003(3) -0.001(2)
C39 0.024(3) 0.031(3) 0.046(4) 0.012(3) -0.007(3) -0.006(2)
C40 0.039(4) 0.063(4) 0.043(4) 0.016(3) -0.010(3) 0.005(3)
C41 0.064(5) 0.116(6) 0.038(4) 0.017(4) 0.003(4) 0.019(5)
C42 0.062(6) 0.222(11) 0.091(7) -0.014(7) 0.023(5) -0.013(7)
C43 0.111(7) 0.135(8) 0.053(5) -0.009(5) 0.003(5) 0.032(6)
C44 0.058(4) 0.068(4) 0.052(4) 0.015(3) -0.013(3) -0.001(4)
C45 0.057(5) 0.059(4) 0.079(6) 0.009(4) -0.035(4) 0.011(4)
C46 0.034(4) 0.042(3) 0.081(5) -0.004(3) -0.017(3) 0.007(3)
C47 0.030(3) 0.030(3) 0.059(4) 0.004(3) -0.010(3) -0.002(2)
C48 0.036(4) 0.038(3) 0.062(5) -0.009(3) -0.004(3) 0.006(3)
C49 0.047(4) 0.065(4) 0.080(5) -0.016(4) 0.010(4) 0.010(3)
C50 0.063(5) 0.059(4) 0.105(6) -0.029(4) -0.011(4) -0.002(4)
C51 0.037(3) 0.030(3) 0.040(4) -0.002(3) 0.003(3) 0.004(2)
C52 0.030(3) 0.046(3) 0.033(3) -0.003(3) -0.002(3) 0.002(3)
C53 0.041(4) 0.048(4) 0.054(4) -0.004(3) -0.004(3) 0.006(3)
C54 0.035(4) 0.069(4) 0.056(4) -0.003(3) -0.004(3) 0.013(3)
C55 0.039(4) 0.092(5) 0.044(4) 0.003(4) -0.004(3) -0.009(4)
C56 0.044(4) 0.087(5) 0.070(5) -0.033(4) -0.004(4) -0.001(4)
C57 0.044(4) 0.072(4) 0.069(5) -0.026(4) -0.009(4) 0.011(3)
C58 0.032(3) 0.028(3) 0.035(3) -0.004(2) -0.001(2) 0.004(2)
C59 0.047(4) 0.044(3) 0.032(4) -0.005(3) 0.004(3) -0.006(3)
C60 0.062(5) 0.103(6) 0.033(4) -0.010(4) -0.002(3) -0.012(4)
C61 0.092(7) 0.150(8) 0.024(4) -0.016(4) 0.002(4) -0.016(6)
C62 0.083(6) 0.143(8) 0.041(5) -0.019(5) 0.019(4) -0.017(6)
C63 0.059(5) 0.098(6) 0.053(5) -0.013(4) 0.017(4) 0.001(4)
C64 0.054(4) 0.066(4) 0.038(4) -0.006(3) 0.008(3) 0.007(3)
C65 0.041(4) 0.040(3) 0.044(4) -0.004(3) 0.008(3) -0.006(3)
C66 0.050(4) 0.064(4) 0.057(5) -0.016(3) 0.001(3) -0.016(3)
C67 0.054(5) 0.094(6) 0.070(6) -0.018(4) -0.014(4) -0.016(4)
C68 0.109(8) 0.176(10) 0.119(8) -0.087(7) -0.005(6) 0.014(7)
C69 0.078(6) 0.120(7) 0.081(6) -0.012(5) -0.012(5) -0.010(5)
C70 0.068(5) 0.079(5) 0.095(7) -0.020(5) 0.014(5) -0.041(4)
C71 0.080(6) 0.079(5) 0.090(7) 0.005(5) 0.016(5) -0.037(4)
C72 0.081(5) 0.068(5) 0.065(5) 0.015(4) 0.018(4) -0.019(4)
C73 0.056(4) 0.040(3) 0.050(4) 0.004(3) 0.006(3) -0.005(3)
C74 0.058(4) 0.057(4) 0.043(4) 0.008(3) 0.002(3) 0.002(3)
C75 0.084(5) 0.071(5) 0.054(5) -0.001(4) 0.002(4) 0.011(4)
C76 0.081(6) 0.096(6) 0.086(6) -0.015(5) -0.009(5) 0.028(5)
C77 0.039(3) 0.040(3) 0.037(4) 0.000(3) -0.002(3) 0.003(3)
C78 0.039(4) 0.038(3) 0.049(4) -0.001(3) 0.009(3) 0.001(3)
C79 0.045(4) 0.046(3) 0.047(4) -0.006(3) 0.009(3) 0.009(3)
C80 0.065(5) 0.074(5) 0.047(4) -0.017(4) 0.004(4) 0.018(4)
C81 0.099(7) 0.138(9) 0.132(8) -0.014(6) -0.058(6) -0.019(6)
C82 0.096(6) 0.143(8) 0.048(5) 0.001(5) 0.005(4) 0.037(6)
C83 0.046(4) 0.066(4) 0.061(5) -0.013(3) 0.018(4) 0.002(3)
C84 0.040(4) 0.070(5) 0.085(6) -0.013(4) 0.017(4) 0.014(3)
C85 0.041(4) 0.073(5) 0.077(6) 0.004(4) 0.003(4) 0.009(3)
C86 0.038(4) 0.056(4) 0.054(4) 0.000(3) 0.005(3) 0.004(3)
C87 0.043(4) 0.098(6) 0.070(5) 0.023(4) -0.006(4) 0.008(4)
C88 0.152(7) 0.166(7) 0.081(5) -0.023(5) 0.010(5) -0.021(6)
C89 0.152(7) 0.166(7) 0.081(5) -0.023(5) 0.010(5) -0.021(6)
C90 0.037(4) 0.040(3) 0.054(4) 0.000(3) 0.010(3) 0.003(3)
C91 0.053(4) 0.042(3) 0.061(5) 0.004(3) 0.019(4) -0.001(3)
C92 0.063(5) 0.068(4) 0.044(4) 0.012(3) 0.005(4) -0.012(4)
C93 0.072(5) 0.083(6) 0.106(7) 0.011(5) -0.016(5) 0.011(4)
C94 0.121(7) 0.115(7) 0.051(5) 0.015(5) 0.019(5) -0.011(5)
C95 0.055(5) 0.063(4) 0.083(6) 0.023(4) 0.026(4) 0.000(4)
C96 0.044(5) 0.070(5) 0.140(8) 0.032(5) 0.008(5) -0.007(4)
C97 0.045(4) 0.069(5) 0.111(7) 0.013(5) -0.011(4) -0.011(4)
C98 0.035(4) 0.058(4) 0.080(5) 0.009(4) -0.004(4) -0.005(3)
C99 0.046(4) 0.105(6) 0.072(6) 0.012(5) -0.023(4) -0.021(4)
C100 0.101(7) 0.116(7) 0.106(7) 0.022(5) -0.033(6) -0.007(6)
C101 0.147(10) 0.181(11) 0.084(7) -0.011(7) -0.016(7) 0.043(8)
C102 0.041(3) 0.035(3) 0.031(3) 0.001(2) -0.007(3) 0.002(3)
C103 0.042(4) 0.034(3) 0.038(4) 0.000(2) 0.011(3) 0.001(3)
C104 0.058(4) 0.046(3) 0.034(4) 0.000(3) 0.006(3) 0.004(3)
C105 0.073(5) 0.076(5) 0.034(4) -0.002(3) -0.003(3) 0.023(4)
C106 0.157(9) 0.088(6) 0.074(6) 0.023(5) -0.037(6) 0.025(6)
C107 0.102(7) 0.123(8) 0.107(7) -0.008(6) -0.044(6) -0.007(6)
C108 0.074(5) 0.066(4) 0.031(4) -0.007(3) 0.019(4) 0.007(4)
C109 0.056(5) 0.077(5) 0.056(5) 0.001(4) 0.025(4) 0.022(4)
C110 0.047(4) 0.078(5) 0.058(5) 0.010(4) 0.011(3) 0.019(3)
C111 0.040(4) 0.052(4) 0.044(4) 0.004(3) 0.007(3) 0.013(3)
C112 0.057(4) 0.075(5) 0.044(4) -0.001(3) -0.006(3) 0.029(4)
C113 0.123(7) 0.114(7) 0.047(5) 0.025(4) 0.009(5) 0.018(5)
C114 0.067(5) 0.131(7) 0.070(5) -0.011(5) -0.022(4) 0.029(5)
C115 0.064(5) 0.048(4) 0.058(5) -0.006(3) -0.011(4) 0.009(3)
C116 0.049(4) 0.081(5) 0.047(4) -0.007(4) 0.011(3) -0.001(4)
C117 0.059(6) 0.178(9) 0.081(6) -0.031(6) 0.008(5) -0.001(6)
C118 0.074(6) 0.159(9) 0.069(6) -0.004(6) -0.009(5) -0.012(6)
C119 0.060(6) 0.109(7) 0.125(9) 0.004(6) 0.002(6) 0.008(5)
C120 0.072(6) 0.147(8) 0.093(7) -0.035(6) 0.033(6) -0.002(6)
C121 0.065(5) 0.099(6) 0.067(5) -0.001(4) 0.017(4) -0.007(4)
C122 0.044(4) 0.029(3) 0.049(4) -0.008(3) -0.009(3) 0.009(3)
C123 0.060(4) 0.047(3) 0.039(4) -0.003(3) 0.004(3) 0.006(3)
C124 0.092(6) 0.070(5) 0.043(5) 0.003(4) 0.008(4) -0.004(4)
C125 0.114(7) 0.085(5) 0.035(5) 0.003(4) -0.003(5) 0.005(5)
C126 0.095(6) 0.082(5) 0.046(5) -0.005(4) -0.024(5) 0.004(5)
C127 0.086(6) 0.127(7) 0.051(5) -0.003(5) -0.009(5) 0.005(5)
C128 0.072(5) 0.115(6) 0.030(4) -0.003(4) -0.008(4) 0.009(5)
N1 0.027(2) 0.029(2) 0.034(3) -0.0032(19) -0.004(2) -0.004(2)
N2 0.028(2) 0.031(2) 0.031(3) 0.0005(19) -0.0020(19) 0.001(2)
N3 0.023(2) 0.029(2) 0.037(3) 0.0028(19) -0.005(2) -0.0007(18)
N4 0.021(2) 0.030(2) 0.030(2) 0.0022(18) -0.0020(19) 0.0028(18)
N5 0.037(3) 0.040(3) 0.032(3) -0.005(2) -0.001(2) -0.003(2)
N6 0.034(3) 0.043(3) 0.032(3) -0.003(2) 0.006(2) 0.004(2)
N7 0.034(3) 0.042(3) 0.037(3) 0.001(2) 0.002(2) -0.001(2)
N8 0.034(3) 0.041(3) 0.032(3) 0.004(2) 0.001(2) 0.004(2)
O1 0.0228(19) 0.042(2) 0.032(2) -0.0068(17) 0.0039(16) -0.0013(16)
O2 0.035(2) 0.056(2) 0.035(2) -0.0090(18) -0.0035(18) 0.0072(18)
O3 0.033(2) 0.084(3) 0.037(3) -0.002(2) 0.0037(19) 0.006(2)
O4 0.067(3) 0.068(3) 0.042(3) 0.000(2) 0.003(2) 0.006(2)
Mo1 0.0235(2) 0.0317(2) 0.0280(3) -0.00246(19) -0.0022(2) 0.0002(2)
Mo2 0.0261(2) 0.0308(2) 0.0339(3) 0.0012(2) -0.0076(2) -0.0011(2)
Mo3 0.0349(3) 0.0408(3) 0.0355(3) -0.0015(2) 0.0060(2) 0.0039(2)
Mo4 0.0337(3) 0.0397(3) 0.0416(3) -0.0002(2) 0.0083(2) 0.0031(2)
F1 0.0244(16) 0.0434(17) 0.0370(18) -0.0023(13) 0.0015(13) 0.0052(13)
F2 0.0442(19) 0.0484(19) 0.0416(19) -0.0025(14) -0.0156(15) -0.0024(15)
F3 0.0415(19) 0.0495(19) 0.047(2) -0.0012(15) 0.0008(15) 0.0010(15)
F4 0.068(3) 0.053(2) 0.043(2) 0.0023(17) 0.0131(19) -0.0017(19)

loop_
_atom_type_symbol
_atom_type_description
_atom_type_scat_dispersion_real
_atom_type_scat_dispersion_imag
_atom_type_scat_source
C C 0.0033 0.0016 'International Tables Vol C Tables 4.2.6.8 and 6.1.1.4'
N N 0.0061 0.0033 'International Tables Vol C Tables 4.2.6.8 and 6.1.1.4'
O O 0.0106 0.0060 'International Tables Vol C Tables 4.2.6.8 and 6.1.1.4'
Mo Mo -1.6832 0.6857 'International Tables Vol C Tables 4.2.6.8 and 6.1.1.4'
F F 0.0171 0.0103 'International Tables Vol C Tables 4.2.6.8 and 6.1.1.4'
H H 0.0000 0.0000 'International Tables Vol C Tables 4.2.6.8 and 6.1.1.4'

loop_
_geom_angle_atom_site_label_1
_geom_angle_atom_site_label_2
_geom_angle_atom_site_label_3
_geom_angle
C9 C1 C2 122.4(5)
C9 C1 N1 118.7(5)
C2 C1 N1 118.9(5)
C6 C2 C1 117.8(6)
C6 C2 C3 119.9(6)
C1 C2 C3 122.3(5)
C4 C3 C2 113.9(5)
C4 C3 C5 110.0(5)
C2 C3 C5 111.5(5)
C4 C3 H3 107.0
C2 C3 H3 107.0
C5 C3 H3 107.0
C3 C4 H4A 109.5
C3 C4 H4B 109.5
H4A C4 H4B 109.5
C3 C4 H4C 109.5
H4A C4 H4C 109.5
H4B C4 H4C 109.5
C3 C5 H5A 109.5
C3 C5 H5B 109.5
H5A C5 H5B 109.5
C3 C5 H5C 109.5
H5A C5 H5C 109.5
H5B C5 H5C 109.5
C7 C6 C2 119.9(7)
C7 C6 H6 120.0
C2 C6 H6 120.0
C8 C7 C6 122.4(7)
C8 C7 H7 118.8
C6 C7 H7 118.8
C7 C8 C9 120.4(6)
C7 C8 H8 119.8
C9 C8 H8 119.8
C1 C9 C8 116.9(6)
C1 C9 C10 123.0(5)
C8 C9 C10 120.1(6)
C9 C10 C11 112.9(5)
C9 C10 C12 112.0(5)
C11 C10 C12 109.2(5)
C9 C10 H10 107.5
C11 C10 H10 107.5
C12 C10 H10 107.5
C10 C11 H11A 109.5
C10 C11 H11B 109.5
H11A C11 H11B 109.5
C10 C11 H11C 109.5
H11A C11 H11C 109.5
H11B C11 H11C 109.5
C10 C12 H12A 109.5
C10 C12 H12B 109.5
H12A C12 H12B 109.5
C10 C12 H12C 109.5
H12A C12 H12C 109.5
H12B C12 H12C 109.5
N1 C13 N2 124.2(4)
N1 C13 H13 117.9
N2 C13 H13 117.9
C22 C14 C15 122.3(5)
C22 C14 N2 120.0(5)
C15 C14 N2 117.7(5)
C19 C15 C14 117.7(6)
C19 C15 C16 121.0(6)
C14 C15 C16 121.2(5)
C15 C16 C18 115.7(5)
C15 C16 C17 109.1(5)
C18 C16 C17 110.8(5)
C15 C16 H16 107.0
C18 C16 H16 107.0
C17 C16 H16 107.0
C16 C17 H17A 109.5
C16 C17 H17B 109.5
H17A C17 H17B 109.5
C16 C17 H17C 109.5
H17A C17 H17C 109.5
H17B C17 H17C 109.5
C16 C18 H18A 109.5
C16 C18 H18B 109.5
H18A C18 H18B 109.5
C16 C18 H18C 109.5
H18A C18 H18C 109.5
H18B C18 H18C 109.5
C15 C19 C20 120.4(6)
C15 C19 H19 119.8
C20 C19 H19 119.8
C21 C20 C19 120.7(6)
C21 C20 H20 119.6
C19 C20 H20 119.6
C20 C21 C22 122.0(6)
C20 C21 H21 119.0
C22 C21 H21 119.0
C21 C22 C14 116.9(6)
C21 C22 C23 119.7(6)
C14 C22 C23 123.5(5)
C22 C23 C25 111.3(5)
C22 C23 C24 111.8(5)
C25 C23 C24 109.9(5)
C22 C23 H23 107.9
C25 C23 H23 107.9
C24 C23 H23 107.9
C23 C24 H24A 109.5
C23 C24 H24B 109.5
H24A C24 H24B 109.5
C23 C24 H24C 109.5
H24A C24 H24C 109.5
H24B C24 H24C 109.5
C23 C25 H25A 109.5
C23 C25 H25B 109.5
H25A C25 H25B 109.5
C23 C25 H25C 109.5
H25A C25 H25C 109.5
H25B C25 H25C 109.5
C34 C26 C27 121.9(5)
C34 C26 N3 120.1(5)
C27 C26 N3 117.9(5)
C31 C27 C26 117.2(5)
C31 C27 C28 118.7(5)
C26 C27 C28 124.0(5)
C27 C28 C30 110.1(5)
C27 C28 C29 112.9(5)
C30 C28 C29 108.9(5)
C27 C28 H28 108.3
C30 C28 H28 108.3
C29 C28 H28 108.3
C28 C29 H29A 109.5
C28 C29 H29B 109.5
H29A C29 H29B 109.5
C28 C29 H29C 109.5
H29A C29 H29C 109.5
H29B C29 H29C 109.5
C28 C30 H30A 109.5
C28 C30 H30B 109.5
H30A C30 H30B 109.5
C28 C30 H30C 109.5
H30A C30 H30C 109.5
H30B C30 H30C 109.5
C32 C31 C27 121.8(6)
C32 C31 H31 119.1
C27 C31 H31 119.1
C31 C32 C33 120.2(6)
C31 C32 H32 119.9
C33 C32 H32 119.9
C32 C33 C34 121.1(6)
C32 C33 H33 119.4
C34 C33 H33 119.4
C33 C34 C26 117.7(5)
C33 C34 C35 118.5(5)
C26 C34 C35 123.8(5)
C34 C35 C36 113.2(5)
C34 C35 C37 110.5(5)
C36 C35 C37 108.8(5)
C34 C35 H35 108.1
C36 C35 H35 108.1
C37 C35 H35 108.1
C35 C36 H36A 109.5
C35 C36 H36B 109.5
H36A C36 H36B 109.5
C35 C36 H36C 109.5
H36A C36 H36C 109.5
H36B C36 H36C 109.5
C35 C37 H37A 109.5
C35 C37 H37B 109.5
H37A C37 H37B 109.5
C35 C37 H37C 109.5
H37A C37 H37C 109.5
H37B C37 H37C 109.5
N4 C38 N3 123.2(5)
N4 C38 H38 118.4
N3 C38 H38 118.4
C47 C39 C40 122.0(5)
C47 C39 N4 119.2(5)
C40 C39 N4 118.5(5)
C44 C40 C39 117.5(6)
C44 C40 C41 120.6(6)
C39 C40 C41 121.9(5)
C42 C41 C40 110.0(7)
C42 C41 C43 109.7(6)
C40 C41 C43 114.7(6)
C42 C41 H41 107.4
C40 C41 H41 107.4
C43 C41 H41 107.4
C41 C42 H42A 109.5
C41 C42 H42B 109.5
H42A C42 H42B 109.5
C41 C42 H42C 109.5
H42A C42 H42C 109.5
H42B C42 H42C 109.5
C41 C43 H43A 109.5
C41 C43 H43B 109.5
H43A C43 H43B 109.5
C41 C43 H43C 109.5
H43A C43 H43C 109.5
H43B C43 H43C 109.5
C45 C44 C40 121.1(6)
C45 C44 H44 119.5
C40 C44 H44 119.5
C46 C45 C44 120.6(6)
C46 C45 H45 119.7
C44 C45 H45 119.7
C45 C46 C47 122.0(6)
C45 C46 H46 119.0
C47 C46 H46 119.0
C39 C47 C46 116.9(6)
C39 C47 C48 123.9(5)
C46 C47 C48 119.3(5)
C47 C48 C50 110.7(5)
C47 C48 C49 113.0(5)
C50 C48 C49 108.8(5)
C47 C48 H48 108.1
C50 C48 H48 108.1
C49 C48 H48 108.1
C48 C49 H49A 109.5
C48 C49 H49B 109.5
H49A C49 H49B 109.5
C48 C49 H49C 109.5
H49A C49 H49C 109.5
H49B C49 H49C 109.5
C48 C50 H50A 109.5
C48 C50 H50B 109.5
H50A C50 H50B 109.5
C48 C50 H50C 109.5
H50A C50 H50C 109.5
H50B C50 H50C 109.5
O2 C51 O1 118.0(5)
O2 C51 C52 120.6(5)
O1 C51 C52 121.4(5)
O2 C51 Mo1 60.1(3)
O1 C51 Mo1 57.9(2)
C52 C51 Mo1 178.5(4)
C53 C52 C57 119.6(5)
C53 C52 C51 121.0(5)
C57 C52 C51 119.4(5)
C54 C53 C52 119.8(5)
C54 C53 H53 120.1
C52 C53 H53 120.1
C55 C54 C53 120.5(6)
C55 C54 H54 119.8
C53 C54 H54 119.8
C54 C55 C56 119.9(6)
C54 C55 H55 120.0
C56 C55 H55 120.0
C55 C56 C57 120.7(6)
C55 C56 H56 119.6
C57 C56 H56 119.6
C56 C57 C52 119.5(6)
C56 C57 H57 120.3
C52 C57 H57 120.3
C59 C58 Mo2 141.4(4)
C59 C58 Mo1 142.2(4)
Mo2 C58 Mo1 76.13(18)
C64 C59 C60 117.8(5)
C64 C59 C58 120.4(5)
C60 C59 C58 121.7(5)
C61 C60 C59 119.8(6)
C61 C60 H60 120.1
C59 C60 H60 120.1
C60 C61 C62 121.1(7)
C60 C61 H61 119.5
C62 C61 H61 119.5
C63 C62 C61 119.6(7)
C63 C62 H62 120.2
C61 C62 H62 120.2
C62 C63 C64 120.6(7)
C62 C63 H63 119.7
C64 C63 H63 119.7
C63 C64 C59 121.1(6)
C63 C64 H64 119.5
C59 C64 H64 119.5
C73 C65 C66 121.1(5)
C73 C65 N5 119.3(5)
C66 C65 N5 119.5(5)
C70 C66 C65 118.1(6)
C70 C66 C67 120.1(6)
C65 C66 C67 121.7(6)
C66 C67 C69 112.3(6)
C66 C67 C68 108.0(7)
C69 C67 C68 109.7(6)
C66 C67 H67 108.9
C69 C67 H67 108.9
C68 C67 H67 108.9
C67 C68 H68A 109.5
C67 C68 H68B 109.5
H68A C68 H68B 109.5
C67 C68 H68C 109.5
H68A C68 H68C 109.5
H68B C68 H68C 109.5
C67 C69 H69A 109.5
C67 C69 H69B 109.5
H69A C69 H69B 109.5
C67 C69 H69C 109.5
H69A C69 H69C 109.5
H69B C69 H69C 109.5
C71 C70 C66 121.5(7)
C71 C70 H70 119.2
C66 C70 H70 119.2
C70 C71 C72 120.4(7)
C70 C71 H71 119.8
C72 C71 H71 119.8
C71 C72 C73 121.1(7)
C71 C72 H72 119.4
C73 C72 H72 119.4
C65 C73 C72 117.6(6)
C65 C73 C74 122.5(5)
C72 C73 C74 119.8(6)
C73 C74 C76 109.9(5)
C73 C74 C75 112.8(5)
C76 C74 C75 110.1(5)
C73 C74 H74 108.0
C76 C74 H74 108.0
C75 C74 H74 108.0
C74 C75 H75A 109.5
C74 C75 H75B 109.5
H75A C75 H75B 109.5
C74 C75 H75C 109.5
H75A C75 H75C 109.5
H75B C75 H75C 109.5
C74 C76 H76A 109.5
C74 C76 H76B 109.5
H76A C76 H76B 109.5
C74 C76 H76C 109.5
H76A C76 H76C 109.5
H76B C76 H76C 109.5
N5 C77 N6 122.3(5)
N5 C77 H77 118.9
N6 C77 H77 118.9
C86 C78 C79 121.9(5)
C86 C78 N6 119.5(5)
C79 C78 N6 118.6(5)
C83 C79 C78 116.7(6)
C83 C79 C80 119.7(6)
C78 C79 C80 123.5(5)
C82 C80 C79 114.7(6)
C82 C80 C81 110.3(6)
C79 C80 C81 108.0(6)
C82 C80 H80 107.9
C79 C80 H80 107.9
C81 C80 H80 107.9
C80 C81 H81A 109.5
C80 C81 H81B 109.5
H81A C81 H81B 109.5
C80 C81 H81C 109.5
H81A C81 H81C 109.5
H81B C81 H81C 109.5
C80 C82 H82A 109.5
C80 C82 H82B 109.5
H82A C82 H82B 109.5
C80 C82 H82C 109.5
H82A C82 H82C 109.5
H82B C82 H82C 109.5
C84 C83 C79 121.8(6)
C84 C83 H83 119.1
C79 C83 H83 119.1
C83 C84 C85 120.1(6)
C83 C84 H84 120.0
C85 C84 H84 120.0
C84 C85 C86 121.4(6)
C84 C85 H85 119.3
C86 C85 H85 119.3
C85 C86 C78 118.1(6)
C85 C86 C87 121.3(6)
C78 C86 C87 120.6(6)
C89 C87 C88 109.0(7)
C89 C87 C86 110.7(6)
C88 C87 C86 113.5(7)
C89 C87 H87 107.8
C88 C87 H87 107.8
C86 C87 H87 107.8
C87 C88 H88A 109.5
C87 C88 H88B 109.5
H88A C88 H88B 109.5
C87 C88 H88C 109.5
H88A C88 H88C 109.5
H88B C88 H88C 109.5
C87 C89 H89A 109.5
C87 C89 H89B 109.5
H89A C89 H89B 109.5
C87 C89 H89C 109.5
H89A C89 H89C 109.5
H89B C89 H89C 109.5
C98 C90 C91 121.6(6)
C98 C90 N7 120.7(5)
C91 C90 N7 117.5(5)
C95 C91 C90 116.8(6)
C95 C91 C92 120.8(6)
C90 C91 C92 122.2(5)
C91 C92 C94 112.5(6)
C91 C92 C93 110.0(5)
C94 C92 C93 110.1(6)
C91 C92 H92 108.1
C94 C92 H92 108.1
C93 C92 H92 108.1
C92 C93 H93A 109.5
C92 C93 H93B 109.5
H93A C93 H93B 109.5
C92 C93 H93C 109.5
H93A C93 H93C 109.5
H93B C93 H93C 109.5
C92 C94 H94A 109.5
C92 C94 H94B 109.5
H94A C94 H94B 109.5
C92 C94 H94C 109.5
H94A C94 H94C 109.5
H94B C94 H94C 109.5
C96 C95 C91 122.0(7)
C96 C95 H95 119.0
C91 C95 H95 119.0
C95 C96 C97 119.4(7)
C95 C96 H96 120.3
C97 C96 H96 120.3
C96 C97 C98 122.5(7)
C96 C97 H97 118.7
C98 C97 H97 118.7
C97 C98 C90 117.6(6)
C97 C98 C99 119.9(6)
C90 C98 C99 122.5(6)
C101 C99 C98 110.6(7)
C101 C99 C100 108.1(6)
C98 C99 C100 113.3(6)
C101 C99 H99 108.2
C98 C99 H99 108.2
C100 C99 H99 108.2
C99 C100 H10A 109.5
C99 C100 H10B 109.5
H10A C100 H10B 109.5
C99 C100 H10C 109.5
H10A C100 H10C 109.5
H10B C100 H10C 109.5
C99 C101 H10D 109.5
C99 C101 H10E 109.5
H10D C101 H10E 109.5
C99 C101 H10F 109.5
H10D C101 H10F 109.5
H10E C101 H10F 109.5
N7 C102 N8 122.8(5)
N7 C102 H102 118.6
N8 C102 H102 118.6
C104 C103 C111 121.7(5)
C104 C103 N8 120.1(5)
C111 C103 N8 118.2(5)
C108 C104 C103 117.1(6)
C108 C104 C105 120.7(6)
C103 C104 C105 122.2(5)
C104 C105 C107 109.9(6)
C104 C105 C106 111.9(6)
C107 C105 C106 110.3(6)
C104 C105 H105 108.2
C107 C105 H105 108.2
C106 C105 H105 108.2
C105 C106 H10G 109.5
C105 C106 H10H 109.5
H10G C106 H10H 109.5
C105 C106 H10I 109.5
H10G C106 H10I 109.5
H10H C106 H10I 109.5
C105 C107 H10J 109.5
C105 C107 H10K 109.5
H10J C107 H10K 109.5
C105 C107 H10L 109.5
H10J C107 H10L 109.5
H10K C107 H10L 109.5
C109 C108 C104 122.1(6)
C109 C108 H108 118.9
C104 C108 H108 118.9
C110 C109 C108 119.4(6)
C110 C109 H109 120.3
C108 C109 H109 120.3
C109 C110 C111 122.6(6)
C109 C110 H110 118.7
C111 C110 H110 118.7
C110 C111 C103 117.0(6)
C110 C111 C112 120.6(5)
C103 C111 C112 122.3(5)
C111 C112 C114 113.2(6)
C111 C112 C113 109.0(5)
C114 C112 C113 109.1(6)
C111 C112 H112 108.5
C114 C112 H112 108.5
C113 C112 H112 108.5
C112 C113 H11D 109.5
C112 C113 H11E 109.5
H11D C113 H11E 109.5
C112 C113 H11F 109.5
H11D C113 H11F 109.5
H11E C113 H11F 109.5
C112 C114 H11G 109.5
C112 C114 H11H 109.5
H11G C114 H11H 109.5
C112 C114 H11I 109.5
H11G C114 H11I 109.5
H11H C114 H11I 109.5
O3 C115 O4 115.7(6)
O3 C115 C116 121.2(6)
O4 C115 C116 123.1(6)
O3 C115 Mo3 56.1(3)
O4 C115 Mo3 59.6(3)
C116 C115 Mo3 175.4(5)
C121 C116 C117 119.3(7)
C121 C116 C115 120.8(7)
C117 C116 C115 119.8(6)
C118 C117 C116 120.8(8)
C118 C117 H117 119.6
C116 C117 H117 119.6
C117 C118 C119 118.9(8)
C117 C118 H118 120.5
C119 C118 H118 120.5
C118 C119 C120 119.5(8)
C118 C119 H119 120.2
C120 C119 H119 120.2
C121 C120 C119 119.4(8)
C121 C120 H120 120.3
C119 C120 H120 120.3
C116 C121 C120 122.0(8)
C116 C121 H121 119.0
C120 C121 H121 119.0
C123 C122 Mo4 141.8(4)
C123 C122 Mo3 143.4(4)
Mo4 C122 Mo3 74.76(19)
C128 C123 C124 116.2(6)
C128 C123 C122 121.8(6)
C124 C123 C122 122.0(6)
C125 C124 C123 120.1(7)
C125 C124 H124 119.9
C123 C124 H124 119.9
C126 C125 C124 122.0(7)
C126 C125 H125 119.0
C124 C125 H125 119.0
C125 C126 C127 118.9(7)
C125 C126 H126 120.6
C127 C126 H126 120.6
C126 C127 C128 120.1(8)
C126 C127 H127 120.0
C128 C127 H127 120.0
C127 C128 C123 122.6(7)
C127 C128 H128 118.7
C123 C128 H128 118.7
C13 N1 C1 115.8(4)
C13 N1 Mo1 119.8(3)
C1 N1 Mo1 124.2(3)
C13 N2 C14 116.5(4)
C13 N2 Mo2 117.7(3)
C14 N2 Mo2 125.4(3)
C38 N3 C26 117.8(4)
C38 N3 Mo2 118.7(3)
C26 N3 Mo2 123.5(3)
C38 N4 C39 118.9(4)
C38 N4 Mo1 120.0(3)
C39 N4 Mo1 121.1(3)
C77 N5 C65 117.7(4)
C77 N5 Mo3 119.8(4)
C65 N5 Mo3 122.5(3)
C77 N6 C78 116.6(4)
C77 N6 Mo4 119.4(3)
C78 N6 Mo4 123.6(3)
C102 N7 C90 119.2(4)
C102 N7 Mo4 119.0(3)
C90 N7 Mo4 121.7(3)
C102 N8 C103 118.4(4)
C102 N8 Mo3 119.6(3)
C103 N8 Mo3 121.8(3)
C51 O1 Mo1 91.7(3)
C51 O2 Mo1 89.6(3)
C115 O3 Mo3 93.9(4)
C115 O4 Mo3 89.3(4)
C58 Mo1 F1 106.70(16)
C58 Mo1 N4 94.32(17)
F1 Mo1 N4 84.89(13)
C58 Mo1 N1 91.42(17)
F1 Mo1 N1 84.72(13)
N4 Mo1 N1 169.21(15)
C58 Mo1 O1 94.14(17)
F1 Mo1 O1 159.04(12)
N4 Mo1 O1 91.52(13)
N1 Mo1 O1 97.17(14)
C58 Mo1 O2 153.85(17)
F1 Mo1 O2 98.82(12)
N4 Mo1 O2 93.53(14)
N1 Mo1 O2 85.22(14)
O1 Mo1 O2 60.73(12)
C58 Mo1 Mo2 51.60(14)
F1 Mo1 Mo2 55.11(7)
N4 Mo1 Mo2 88.79(10)
N1 Mo1 Mo2 87.63(11)
O1 Mo1 Mo2 145.62(9)
O2 Mo1 Mo2 153.54(9)
C58 Mo1 C51 124.25(19)
F1 Mo1 C51 129.00(14)
N4 Mo1 C51 92.90(15)
N1 Mo1 C51 91.40(15)
O1 Mo1 C51 30.41(14)
O2 Mo1 C51 30.32(14)
Mo2 Mo1 C51 175.67(13)
C58 Mo2 F2 94.98(17)
C58 Mo2 F1 106.46(16)
F2 Mo2 F1 158.48(11)
C58 Mo2 N2 95.19(17)
F2 Mo2 N2 92.13(13)
F1 Mo2 N2 84.27(13)
C58 Mo2 N3 94.82(17)
F2 Mo2 N3 95.19(14)
F1 Mo2 N3 85.01(13)
N2 Mo2 N3 167.03(15)
C58 Mo2 Mo1 52.28(15)
F2 Mo2 Mo1 147.24(9)
F1 Mo2 Mo1 54.19(7)
N2 Mo2 Mo1 90.38(11)
N3 Mo2 Mo1 89.24(10)
C122 Mo3 F3 107.29(18)
C122 Mo3 N5 94.22(18)
F3 Mo3 N5 84.10(14)
C122 Mo3 N8 93.56(18)
F3 Mo3 N8 84.15(14)
N5 Mo3 N8 167.42(16)
C122 Mo3 O3 90.10(19)
F3 Mo3 O3 162.48(13)
N5 Mo3 O3 92.68(16)
N8 Mo3 O3 97.18(16)
C122 Mo3 O4 150.99(19)
F3 Mo3 O4 101.66(14)
N5 Mo3 O4 90.48(15)
N8 Mo3 O4 87.49(15)
O3 Mo3 O4 61.06(15)
C122 Mo3 Mo4 52.12(16)
F3 Mo3 Mo4 55.17(8)
N5 Mo3 Mo4 88.68(12)
N8 Mo3 Mo4 88.31(11)
O3 Mo3 Mo4 142.15(11)
O4 Mo3 Mo4 156.78(12)
C122 Mo3 C115 120.0(2)
F3 Mo3 C115 132.76(17)
N5 Mo3 C115 92.51(18)
N8 Mo3 C115 92.15(17)
O3 Mo3 C115 29.96(16)
O4 Mo3 C115 31.11(16)
Mo4 Mo3 C115 172.06(15)
C122 Mo4 F4 94.7(2)
C122 Mo4 F3 107.54(18)
F4 Mo4 F3 157.74(13)
C122 Mo4 N6 93.77(18)
F4 Mo4 N6 93.35(15)
F3 Mo4 N6 85.87(14)
C122 Mo4 N7 96.12(18)
F4 Mo4 N7 93.59(15)
F3 Mo4 N7 83.72(14)
N6 Mo4 N7 167.40(16)
C122 Mo4 F4' 166.6(9)
F4 Mo4 F4' 71.9(9)
F3 Mo4 F4' 85.8(9)
N6 Mo4 F4' 86.7(8)
N7 Mo4 F4' 85.4(8)
C122 Mo4 Mo3 53.13(17)
F4 Mo4 Mo3 147.84(11)
F3 Mo4 Mo3 54.41(8)
N6 Mo4 Mo3 89.67(11)
N7 Mo4 Mo3 90.04(12)
F4' Mo4 Mo3 140.2(9)
Mo1 F1 Mo2 70.70(8)
Mo3 F3 Mo4 70.41(10)

loop_
_geom_bond_atom_site_label_1
_geom_bond_atom_site_label_2
_geom_bond_distance
C1 C9 1.397(7)
C1 C2 1.402(7)
C1 N1 1.452(6)
C2 C6 1.387(8)
C2 C3 1.510(8)
C3 C4 1.507(8)
C3 C5 1.520(8)
C3 H3 1.0000
C4 H4A 0.9800
C4 H4B 0.9800
C4 H4C 0.9800
C5 H5A 0.9800
C5 H5B 0.9800
C5 H5C 0.9800
C6 C7 1.367(9)
C6 H6 0.9500
C7 C8 1.354(9)
C7 H7 0.9500
C8 C9 1.404(8)
C8 H8 0.9500
C9 C10 1.503(8)
C10 C11 1.511(8)
C10 C12 1.517(8)
C10 H10 1.0000
C11 H11A 0.9800
C11 H11B 0.9800
C11 H11C 0.9800
C12 H12A 0.9800
C12 H12B 0.9800
C12 H12C 0.9800
C13 N1 1.304(6)
C13 N2 1.326(6)
C13 H13 0.9500
C14 C22 1.399(7)
C14 C15 1.413(7)
C14 N2 1.443(6)
C15 C19 1.385(7)
C15 C16 1.504(7)
C16 C18 1.502(7)
C16 C17 1.527(7)
C16 H16 1.0000
C17 H17A 0.9800
C17 H17B 0.9800
C17 H17C 0.9800
C18 H18A 0.9800
C18 H18B 0.9800
C18 H18C 0.9800
C19 C20 1.391(9)
C19 H19 0.9500
C20 C21 1.358(9)
C20 H20 0.9500
C21 C22 1.393(8)
C21 H21 0.9500
C22 C23 1.495(8)
C23 C25 1.525(8)
C23 C24 1.531(8)
C23 H23 1.0000
C24 H24A 0.9800
C24 H24B 0.9800
C24 H24C 0.9800
C25 H25A 0.9800
C25 H25B 0.9800
C25 H25C 0.9800
C26 C34 1.399(7)
C26 C27 1.397(7)
C26 N3 1.458(6)
C27 C31 1.394(7)
C27 C28 1.511(7)
C28 C30 1.513(8)
C28 C29 1.523(8)
C28 H28 1.0000
C29 H29A 0.9800
C29 H29B 0.9800
C29 H29C 0.9800
C30 H30A 0.9800
C30 H30B 0.9800
C30 H30C 0.9800
C31 C32 1.360(8)
C31 H31 0.9500
C32 C33 1.371(8)
C32 H32 0.9500
C33 C34 1.392(7)
C33 H33 0.9500
C34 C35 1.520(8)
C35 C36 1.521(7)
C35 C37 1.537(8)
C35 H35 1.0000
C36 H36A 0.9800
C36 H36B 0.9800
C36 H36C 0.9800
C37 H37A 0.9800
C37 H37B 0.9800
C37 H37C 0.9800
C38 N4 1.318(6)
C38 N3 1.324(6)
C38 H38 0.9500
C39 C47 1.393(7)
C39 C40 1.396(7)
C39 N4 1.451(6)
C40 C44 1.386(7)
C40 C41 1.515(8)
C41 C42 1.505(10)
C41 C43 1.540(9)
C41 H41 1.0000
C42 H42A 0.9800
C42 H42B 0.9800
C42 H42C 0.9800
C43 H43A 0.9800
C43 H43B 0.9800
C43 H43C 0.9800
C44 C45 1.364(8)
C44 H44 0.9500
C45 C46 1.344(8)
C45 H45 0.9500
C46 C47 1.391(7)
C46 H46 0.9500
C47 C48 1.509(7)
C48 C50 1.521(7)
C48 C49 1.520(7)
C48 H48 1.0000
C49 H49A 0.9800
C49 H49B 0.9800
C49 H49C 0.9800
C50 H50A 0.9800
C50 H50B 0.9800
C50 H50C 0.9800
C51 O2 1.284(6)
C51 O1 1.288(6)
C51 C52 1.481(7)
C51 Mo1 2.543(5)
C52 C53 1.380(7)
C52 C57 1.377(7)
C53 C54 1.377(7)
C53 H53 0.9500
C54 C55 1.355(8)
C54 H54 0.9500
C55 C56 1.365(8)
C55 H55 0.9500
C56 C57 1.376(8)
C56 H56 0.9500
C57 H57 0.9500
C58 C59 1.477(7)
C58 Mo2 1.934(5)
C58 Mo1 1.952(5)
C59 C64 1.389(7)
C59 C60 1.399(7)
C60 C61 1.381(8)
C60 H60 0.9500
C61 C62 1.376(9)
C61 H61 0.9500
C62 C63 1.350(9)
C62 H62 0.9500
C63 C64 1.384(7)
C63 H63 0.9500
C64 H64 0.9500
C65 C73 1.397(7)
C65 C66 1.401(8)
C65 N5 1.455(6)
C66 C70 1.380(8)
C66 C67 1.506(9)
C67 C69 1.517(9)
C67 C68 1.553(10)
C67 H67 1.0000
C68 H68A 0.9800
C68 H68B 0.9800
C68 H68C 0.9800
C69 H69A 0.9800
C69 H69B 0.9800
C69 H69C 0.9800
C70 C71 1.358(9)
C70 H70 0.9500
C71 C72 1.362(9)
C71 H71 0.9500
C72 C73 1.397(8)
C72 H72 0.9500
C73 C74 1.500(8)
C74 C76 1.519(8)
C74 C75 1.527(8)
C74 H74 1.0000
C75 H75A 0.9800
C75 H75B 0.9800
C75 H75C 0.9800
C76 H76A 0.9800
C76 H76B 0.9800
C76 H76C 0.9800
C77 N5 1.320(6)
C77 N6 1.337(6)
C77 H77 0.9500
C78 C86 1.393(8)
C78 C79 1.404(7)
C78 N6 1.453(6)
C79 C83 1.391(7)
C79 C80 1.514(8)
C80 C82 1.496(8)
C80 C81 1.530(9)
C80 H80 1.0000
C81 H81A 0.9800
C81 H81B 0.9800
C81 H81C 0.9800
C82 H82A 0.9800
C82 H82B 0.9800
C82 H82C 0.9800
C83 C84 1.366(8)
C83 H83 0.9500
C84 C85 1.363(8)
C84 H84 0.9500
C85 C86 1.377(8)
C85 H85 0.9500
C86 C87 1.499(9)
C87 C89 1.476(10)
C87 C88 1.484(10)
C87 H87 1.0000
C88 H88A 0.9800
C88 H88B 0.9800
C88 H88C 0.9800
C89 H89A 0.9800
C89 H89B 0.9800
C89 H89C 0.9800
C90 C98 1.385(8)
C90 C91 1.413(8)
C90 N7 1.448(6)
C91 C95 1.395(8)
C91 C92 1.511(8)
C92 C94 1.519(8)
C92 C93 1.523(8)
C92 H92 1.0000
C93 H93A 0.9800
C93 H93B 0.9800
C93 H93C 0.9800
C94 H94A 0.9800
C94 H94B 0.9800
C94 H94C 0.9800
C95 C96 1.356(9)
C95 H95 0.9500
C96 C97 1.363(9)
C96 H96 0.9500
C97 C98 1.380(8)
C97 H97 0.9500
C98 C99 1.507(9)
C99 C101 1.498(10)
C99 C100 1.524(9)
C99 H99 1.0000
C100 H10A 0.9800
C100 H10B 0.9800
C100 H10C 0.9800
C101 H10D 0.9800
C101 H10E 0.9800
C101 H10F 0.9800
C102 N7 1.325(6)
C102 N8 1.324(6)
C102 H102 0.9500
C103 C104 1.402(7)
C103 C111 1.404(7)
C103 N8 1.453(6)
C104 C108 1.391(8)
C104 C105 1.514(8)
C105 C107 1.521(9)
C105 C106 1.530(9)
C105 H105 1.0000
C106 H10G 0.9800
C106 H10H 0.9800
C106 H10I 0.9800
C107 H10J 0.9800
C107 H10K 0.9800
C107 H10L 0.9800
C108 C109 1.363(8)
C108 H108 0.9500
C109 C110 1.358(8)
C109 H109 0.9500
C110 C111 1.385(7)
C110 H110 0.9500
C111 C112 1.505(8)
C112 C114 1.516(8)
C112 C113 1.525(9)
C112 H112 1.0000
C113 H11D 0.9800
C113 H11E 0.9800
C113 H11F 0.9800
C114 H11G 0.9800
C114 H11H 0.9800
C114 H11I 0.9800
C115 O3 1.289(7)
C115 O4 1.331(7)
C115 C116 1.488(9)
C115 Mo3 2.575(7)
C116 C121 1.321(8)
C116 C117 1.383(9)
C117 C118 1.365(10)
C117 H117 0.9500
C118 C119 1.377(10)
C118 H118 0.9500
C119 C120 1.384(10)
C119 H119 0.9500
C120 C121 1.358(9)
C120 H120 0.9500
C121 H121 0.9500
C122 C123 1.442(7)
C122 Mo4 1.952(5)
C122 Mo3 1.978(6)
C123 C128 1.396(8)
C123 C124 1.404(8)
C124 C125 1.391(9)
C124 H124 0.9500
C125 C126 1.363(9)
C125 H125 0.9500
C126 C127 1.371(9)
C126 H126 0.9500
C127 C128 1.379(8)
C127 H127 0.9500
C128 H128 0.9500
N1 Mo1 2.120(4)
N2 Mo2 2.096(4)
N3 Mo2 2.115(4)
N4 Mo1 2.101(4)
N5 Mo3 2.113(4)
N6 Mo4 2.091(4)
N7 Mo4 2.109(4)
N8 Mo3 2.131(4)
O1 Mo1 2.154(3)
O2 Mo1 2.204(3)
O3 Mo3 2.142(4)
O4 Mo3 2.221(4)
Mo1 F1 2.059(3)
Mo1 Mo2 2.3963(6)
Mo2 F2 1.981(3)
Mo2 F1 2.083(3)
Mo3 F3 2.060(3)
Mo3 Mo4 2.3862(7)
Mo4 F4 2.008(3)
Mo4 F3 2.079(3)
Mo4 F4' 2.27(3)

loop_
_geom_torsion_atom_site_label_1
_geom_torsion_atom_site_label_2
_geom_torsion_atom_site_label_3
_geom_torsion_atom_site_label_4
_geom_torsion
C9 C1 C2 C6 -2.2(9)
N1 C1 C2 C6 177.8(5)
C9 C1 C2 C3 178.0(5)
N1 C1 C2 C3 -2.1(8)
C6 C2 C3 C4 40.0(8)
C1 C2 C3 C4 -140.2(6)
C6 C2 C3 C5 -85.1(7)
C1 C2 C3 C5 94.7(7)
C1 C2 C6 C7 0.8(10)
C3 C2 C6 C7 -179.4(7)
C2 C6 C7 C8 0.8(13)
C6 C7 C8 C9 -1.0(13)
C2 C1 C9 C8 1.9(9)
N1 C1 C9 C8 -178.0(5)
C2 C1 C9 C10 -175.9(5)
N1 C1 C9 C10 4.2(8)
C7 C8 C9 C1 -0.3(10)
C7 C8 C9 C10 177.6(7)
C1 C9 C10 C11 123.7(6)
C8 C9 C10 C11 -54.1(8)
C1 C9 C10 C12 -112.5(6)
C8 C9 C10 C12 69.7(8)
C22 C14 C15 C19 -0.1(8)
N2 C14 C15 C19 178.6(5)
C22 C14 C15 C16 176.7(5)
N2 C14 C15 C16 -4.7(7)
C19 C15 C16 C18 -32.8(8)
C14 C15 C16 C18 150.5(5)
C19 C15 C16 C17 92.8(6)
C14 C15 C16 C17 -83.9(6)
C14 C15 C19 C20 -0.7(8)
C16 C15 C19 C20 -177.5(5)
C15 C19 C20 C21 0.9(10)
C19 C20 C21 C22 -0.3(10)
C20 C21 C22 C14 -0.5(9)
C20 C21 C22 C23 -179.3(6)
C15 C14 C22 C21 0.7(8)
N2 C14 C22 C21 -178.0(5)
C15 C14 C22 C23 179.4(5)
N2 C14 C22 C23 0.8(8)
C21 C22 C23 C25 -59.8(7)
C14 C22 C23 C25 121.5(6)
C21 C22 C23 C24 63.5(7)
C14 C22 C23 C24 -115.2(6)
C34 C26 C27 C31 0.4(7)
N3 C26 C27 C31 -177.8(4)
C34 C26 C27 C28 -177.9(5)
N3 C26 C27 C28 3.9(7)
C31 C27 C28 C30 -72.5(7)
C26 C27 C28 C30 105.8(6)
C31 C27 C28 C29 49.4(7)
C26 C27 C28 C29 -132.3(5)
C26 C27 C31 C32 -0.1(8)
C28 C27 C31 C32 178.3(5)
C27 C31 C32 C33 -0.3(9)
C31 C32 C33 C34 0.4(9)
C32 C33 C34 C26 -0.1(9)
C32 C33 C34 C35 -179.1(5)
C27 C26 C34 C33 -0.3(8)
N3 C26 C34 C33 177.8(5)
C27 C26 C34 C35 178.7(5)
N3 C26 C34 C35 -3.2(7)
C33 C34 C35 C36 -51.0(7)
C26 C34 C35 C36 130.0(5)
C33 C34 C35 C37 71.3(7)
C26 C34 C35 C37 -107.7(6)
C47 C39 C40 C44 -1.1(8)
N4 C39 C40 C44 -175.3(5)
C47 C39 C40 C41 179.9(6)
N4 C39 C40 C41 5.6(8)
C44 C40 C41 C42 -89.0(8)
C39 C40 C41 C42 90.1(7)
C44 C40 C41 C43 35.2(9)
C39 C40 C41 C43 -145.8(6)
C39 C40 C44 C45 0.8(9)
C41 C40 C44 C45 179.9(6)
C40 C44 C45 C46 -0.3(10)
C44 C45 C46 C47 0.1(10)
C40 C39 C47 C46 0.8(8)
N4 C39 C47 C46 175.0(4)
C40 C39 C47 C48 -179.0(5)
N4 C39 C47 C48 -4.8(7)
C45 C46 C47 C39 -0.3(8)
C45 C46 C47 C48 179.5(5)
C39 C47 C48 C50 -106.7(6)
C46 C47 C48 C50 73.5(6)
C39 C47 C48 C49 131.1(5)
C46 C47 C48 C49 -48.8(7)
O2 C51 C52 C53 151.0(5)
O1 C51 C52 C53 -30.7(8)
Mo1 C51 C52 C53 -91(17)
O2 C51 C52 C57 -31.3(8)
O1 C51 C52 C57 147.0(5)
Mo1 C51 C52 C57 86(17)
C57 C52 C53 C54 0.9(9)
C51 C52 C53 C54 178.6(5)
C52 C53 C54 C55 -2.2(9)
C53 C54 C55 C56 1.7(10)
C54 C55 C56 C57 0.0(11)
C55 C56 C57 C52 -1.3(11)
C53 C52 C57 C56 0.8(10)
C51 C52 C57 C56 -177.0(6)
Mo2 C58 C59 C64 -175.3(5)
Mo1 C58 C59 C64 12.8(9)
Mo2 C58 C59 C60 7.5(9)
Mo1 C58 C59 C60 -164.4(5)
C64 C59 C60 C61 -0.4(9)
C58 C59 C60 C61 176.8(6)
C59 C60 C61 C62 1.0(12)
C60 C61 C62 C63 -0.5(13)
C61 C62 C63 C64 -0.4(12)
C62 C63 C64 C59 0.9(10)
C60 C59 C64 C63 -0.5(9)
C58 C59 C64 C63 -177.8(5)
C73 C65 C66 C70 -1.9(9)
N5 C65 C66 C70 176.3(6)
C73 C65 C66 C67 173.4(6)
N5 C65 C66 C67 -8.4(9)
C70 C66 C67 C69 -50.2(9)
C65 C66 C67 C69 134.5(7)
C70 C66 C67 C68 70.9(8)
C65 C66 C67 C68 -104.4(7)
C65 C66 C70 C71 -1.0(11)
C67 C66 C70 C71 -176.5(7)
C66 C70 C71 C72 3.0(12)
C70 C71 C72 C73 -2.0(12)
C66 C65 C73 C72 2.8(9)
N5 C65 C73 C72 -175.4(5)
C66 C65 C73 C74 -174.8(5)
N5 C65 C73 C74 7.0(8)
C71 C72 C73 C65 -0.9(10)
C71 C72 C73 C74 176.8(6)
C65 C73 C74 C76 98.2(7)
C72 C73 C74 C76 -79.4(7)
C65 C73 C74 C75 -138.5(6)
C72 C73 C74 C75 43.9(8)
C86 C78 C79 C83 1.1(8)
N6 C78 C79 C83 -177.1(5)
C86 C78 C79 C80 -176.0(6)
N6 C78 C79 C80 5.8(8)
C83 C79 C80 C82 44.9(8)
C78 C79 C80 C82 -138.1(6)
C83 C79 C80 C81 -78.5(8)
C78 C79 C80 C81 98.4(7)
C78 C79 C83 C84 -0.6(9)
C80 C79 C83 C84 176.6(6)
C79 C83 C84 C85 -0.7(10)
C83 C84 C85 C86 1.6(10)
C84 C85 C86 C78 -1.1(10)
C84 C85 C86 C87 176.4(6)
C79 C78 C86 C85 -0.2(9)
N6 C78 C86 C85 177.9(5)
C79 C78 C86 C87 -177.8(6)
N6 C78 C86 C87 0.4(8)
C85 C86 C87 C89 -82.3(8)
C78 C86 C87 C89 95.2(8)
C85 C86 C87 C88 40.7(9)
C78 C86 C87 C88 -141.9(7)
C98 C90 C91 C95 -1.6(9)
N7 C90 C91 C95 173.6(5)
C98 C90 C91 C92 174.9(6)
N7 C90 C91 C92 -9.9(8)
C95 C91 C92 C94 -42.8(8)
C90 C91 C92 C94 140.8(6)
C95 C91 C92 C93 80.2(7)
C90 C91 C92 C93 -96.2(7)
C90 C91 C95 C96 1.3(10)
C92 C91 C95 C96 -175.3(6)
C91 C95 C96 C97 0.4(11)
C95 C96 C97 C98 -1.9(12)
C96 C97 C98 C90 1.5(11)
C96 C97 C98 C99 -179.9(7)
C91 C90 C98 C97 0.3(9)
N7 C90 C98 C97 -174.8(5)
C91 C90 C98 C99 -178.2(6)
N7 C90 C98 C99 6.7(9)
C97 C98 C99 C101 -71.8(9)
C90 C98 C99 C101 106.7(8)
C97 C98 C99 C100 49.8(9)
C90 C98 C99 C100 -131.7(7)
C111 C103 C104 C108 -3.7(8)
N8 C103 C104 C108 173.0(5)
C111 C103 C104 C105 175.7(5)
N8 C103 C104 C105 -7.5(8)
C108 C104 C105 C107 61.2(8)
C103 C104 C105 C107 -118.2(6)
C108 C104 C105 C106 -61.7(8)
C103 C104 C105 C106 118.9(6)
C103 C104 C108 C109 1.0(9)
C105 C104 C108 C109 -178.4(6)
C104 C108 C109 C110 1.8(10)
C108 C109 C110 C111 -2.1(10)
C109 C110 C111 C103 -0.5(9)
C109 C110 C111 C112 176.5(6)
C104 C103 C111 C110 3.4(8)
N8 C103 C111 C110 -173.4(5)
C104 C103 C111 C112 -173.5(5)
N8 C103 C111 C112 9.7(8)
C110 C111 C112 C114 45.0(8)
C103 C111 C112 C114 -138.2(6)
C110 C111 C112 C113 -76.6(8)
C103 C111 C112 C113 100.2(7)
O3 C115 C116 C121 154.6(6)
O4 C115 C116 C121 -23.0(10)
Mo3 C115 C116 C121 101(6)
O3 C115 C116 C117 -22.2(10)
O4 C115 C116 C117 160.2(7)
Mo3 C115 C116 C117 -75(6)
C121 C116 C117 C118 -1.6(13)
C115 C116 C117 C118 175.2(8)
C116 C117 C118 C119 -0.6(15)
C117 C118 C119 C120 1.9(14)
C118 C119 C120 C121 -1.1(14)
C117 C116 C121 C120 2.5(12)
C115 C116 C121 C120 -174.3(7)
C119 C120 C121 C116 -1.2(13)
Mo4 C122 C123 C128 -173.0(5)
Mo3 C122 C123 C128 4.3(10)
Mo4 C122 C123 C124 7.1(9)
Mo3 C122 C123 C124 -175.6(5)
C128 C123 C124 C125 0.2(9)
C122 C123 C124 C125 -179.9(6)
C123 C124 C125 C126 -0.1(11)
C124 C125 C126 C127 0.0(12)
C125 C126 C127 C128 -0.1(12)
C126 C127 C128 C123 0.2(12)
C124 C123 C128 C127 -0.3(10)
C122 C123 C128 C127 179.8(6)
N2 C13 N1 C1 178.7(4)
N2 C13 N1 Mo1 -6.2(7)
C9 C1 N1 C13 78.9(6)
C2 C1 N1 C13 -101.1(6)
C9 C1 N1 Mo1 -95.9(5)
C2 C1 N1 Mo1 84.1(6)
N1 C13 N2 C14 177.0(5)
N1 C13 N2 Mo2 3.1(6)
C22 C14 N2 C13 91.2(6)
C15 C14 N2 C13 -87.5(6)
C22 C14 N2 Mo2 -95.4(5)
C15 C14 N2 Mo2 85.9(5)
N4 C38 N3 C26 178.1(4)
N4 C38 N3 Mo2 -1.6(7)
C34 C26 N3 C38 81.9(6)
C27 C26 N3 C38 -99.9(5)
C34 C26 N3 Mo2 -98.4(5)
C27 C26 N3 Mo2 79.8(5)
N3 C38 N4 C39 -176.9(4)
N3 C38 N4 Mo1 1.8(7)
C47 C39 N4 C38 85.0(6)
C40 C39 N4 C38 -100.6(6)
C47 C39 N4 Mo1 -93.8(5)
C40 C39 N4 Mo1 80.6(5)
N6 C77 N5 C65 -177.1(5)
N6 C77 N5 Mo3 4.4(7)
C73 C65 N5 C77 -95.9(6)
C66 C65 N5 C77 85.9(7)
C73 C65 N5 Mo3 82.6(6)
C66 C65 N5 Mo3 -95.7(5)
N5 C77 N6 C78 -179.7(5)
N5 C77 N6 Mo4 -6.1(7)
C86 C78 N6 C77 78.2(6)
C79 C78 N6 C77 -103.6(6)
C86 C78 N6 Mo4 -95.1(5)
C79 C78 N6 Mo4 83.1(6)
N8 C102 N7 C90 179.6(5)
N8 C102 N7 Mo4 4.3(7)
C98 C90 N7 C102 -84.2(7)
C91 C90 N7 C102 100.5(6)
C98 C90 N7 Mo4 90.9(6)
C91 C90 N7 Mo4 -84.3(5)
N7 C102 N8 C103 177.8(5)
N7 C102 N8 Mo3 -6.5(7)
C104 C103 N8 C102 83.8(6)
C111 C103 N8 C102 -99.4(6)
C104 C103 N8 Mo3 -91.8(5)
C111 C103 N8 Mo3 85.0(5)
O2 C51 O1 Mo1 -0.1(5)
C52 C51 O1 Mo1 -178.4(4)
O1 C51 O2 Mo1 0.1(4)
C52 C51 O2 Mo1 178.4(4)
O4 C115 O3 Mo3 2.1(5)
C116 C115 O3 Mo3 -175.6(5)
O3 C115 O4 Mo3 -2.0(5)
C116 C115 O4 Mo3 175.6(5)
C59 C58 Mo1 F1 173.8(5)
Mo2 C58 Mo1 F1 -0.93(16)
C59 C58 Mo1 N4 -100.2(6)
Mo2 C58 Mo1 N4 85.02(15)
C59 C58 Mo1 N1 88.9(6)
Mo2 C58 Mo1 N1 -85.84(15)
C59 C58 Mo1 O1 -8.4(6)
Mo2 C58 Mo1 O1 176.86(13)
C59 C58 Mo1 O2 6.9(8)
Mo2 C58 Mo1 O2 -167.9(3)
C59 C58 Mo1 Mo2 174.8(6)
C59 C58 Mo1 C51 -3.8(6)
Mo2 C58 Mo1 C51 -178.51(13)
C38 N4 Mo1 C58 -52.4(4)
C39 N4 Mo1 C58 126.3(4)
C38 N4 Mo1 F1 54.0(4)
C39 N4 Mo1 F1 -127.2(4)
C38 N4 Mo1 N1 69.6(9)
C39 N4 Mo1 N1 -111.7(8)
C38 N4 Mo1 O1 -146.7(4)
C39 N4 Mo1 O1 32.1(4)
C38 N4 Mo1 O2 152.5(4)
C39 N4 Mo1 O2 -28.7(4)
C38 N4 Mo1 Mo2 -1.1(4)
C39 N4 Mo1 Mo2 177.7(4)
C38 N4 Mo1 C51 -177.1(4)
C39 N4 Mo1 C51 1.7(4)
C13 N1 Mo1 C58 56.7(4)
C1 N1 Mo1 C58 -128.7(4)
C13 N1 Mo1 F1 -49.9(4)
C1 N1 Mo1 F1 124.7(4)
C13 N1 Mo1 N4 -65.5(9)
C1 N1 Mo1 N4 109.1(8)
C13 N1 Mo1 O1 151.1(4)
C1 N1 Mo1 O1 -34.3(4)
C13 N1 Mo1 O2 -149.2(4)
C1 N1 Mo1 O2 25.4(4)
C13 N1 Mo1 Mo2 5.3(4)
C1 N1 Mo1 Mo2 179.9(4)
C13 N1 Mo1 C51 -179.0(4)
C1 N1 Mo1 C51 -4.4(4)
C51 O1 Mo1 C58 172.4(3)
C51 O1 Mo1 F1 -13.5(5)
C51 O1 Mo1 N4 -93.1(3)
C51 O1 Mo1 N1 80.5(3)
C51 O1 Mo1 O2 0.1(3)
C51 O1 Mo1 Mo2 176.8(2)
C51 O2 Mo1 C58 -17.6(5)
C51 O2 Mo1 F1 175.1(3)
C51 O2 Mo1 N4 89.7(3)
C51 O2 Mo1 N1 -101.0(3)
C51 O2 Mo1 O1 -0.1(3)
C51 O2 Mo1 Mo2 -175.9(2)
O2 C51 Mo1 C58 170.7(3)
O1 C51 Mo1 C58 -9.1(3)
C52 C51 Mo1 C58 52(17)
O2 C51 Mo1 F1 -6.3(4)
O1 C51 Mo1 F1 173.8(2)
C52 C51 Mo1 F1 -125(17)
O2 C51 Mo1 N4 -92.0(3)
O1 C51 Mo1 N4 88.1(3)
C52 C51 Mo1 N4 150(17)
O2 C51 Mo1 N1 78.1(3)
O1 C51 Mo1 N1 -101.8(3)
C52 C51 Mo1 N1 -40(17)
O2 C51 Mo1 O1 179.9(5)
C52 C51 Mo1 O1 61(17)
O1 C51 Mo1 O2 -179.9(5)
C52 C51 Mo1 O2 -118(17)
O2 C51 Mo1 Mo2 155.1(13)
O1 C51 Mo1 Mo2 -24.8(16)
C52 C51 Mo1 Mo2 37(18)
C59 C58 Mo2 F2 4.2(6)
Mo1 C58 Mo2 F2 179.06(12)
C59 C58 Mo2 F1 -173.9(5)
Mo1 C58 Mo2 F1 0.92(16)
C59 C58 Mo2 N2 -88.4(6)
Mo1 C58 Mo2 N2 86.45(15)
C59 C58 Mo2 N3 99.9(6)
Mo1 C58 Mo2 N3 -85.29(15)
C59 C58 Mo2 Mo1 -174.8(6)
C13 N2 Mo2 C58 -51.3(4)
C14 N2 Mo2 C58 135.5(4)
C13 N2 Mo2 F2 -146.5(3)
C14 N2 Mo2 F2 40.3(4)
C13 N2 Mo2 F1 54.8(3)
C14 N2 Mo2 F1 -118.5(4)
C13 N2 Mo2 N3 89.1(8)
C14 N2 Mo2 N3 -84.2(8)
C13 N2 Mo2 Mo1 0.9(3)
C14 N2 Mo2 Mo1 -172.4(4)
C38 N3 Mo2 C58 52.6(4)
C26 N3 Mo2 C58 -127.1(4)
C38 N3 Mo2 F2 148.0(4)
C26 N3 Mo2 F2 -31.6(4)
C38 N3 Mo2 F1 -53.6(4)
C26 N3 Mo2 F1 126.7(4)
C38 N3 Mo2 N2 -87.8(8)
C26 N3 Mo2 N2 92.5(8)
C38 N3 Mo2 Mo1 0.5(4)
C26 N3 Mo2 Mo1 -179.1(4)
F1 Mo1 Mo2 C58 178.92(19)
N4 Mo1 Mo2 C58 -96.5(2)
N1 Mo1 Mo2 C58 93.7(2)
O1 Mo1 Mo2 C58 -5.5(2)
O2 Mo1 Mo2 C58 168.0(3)
C51 Mo1 Mo2 C58 16.6(15)
C58 Mo1 Mo2 F2 -1.7(2)
F1 Mo1 Mo2 F2 177.18(18)
N4 Mo1 Mo2 F2 -98.21(19)
N1 Mo1 Mo2 F2 91.97(19)
O1 Mo1 Mo2 F2 -7.3(2)
O2 Mo1 Mo2 F2 166.3(3)
C51 Mo1 Mo2 F2 14.8(15)
C58 Mo1 Mo2 F1 -178.92(19)
N4 Mo1 Mo2 F1 84.61(14)
N1 Mo1 Mo2 F1 -85.21(14)
O1 Mo1 Mo2 F1 175.54(18)
O2 Mo1 Mo2 F1 -10.9(2)
C51 Mo1 Mo2 F1 -162.3(15)
C58 Mo1 Mo2 N2 -96.3(2)
F1 Mo1 Mo2 N2 82.65(14)
N4 Mo1 Mo2 N2 167.26(15)
N1 Mo1 Mo2 N2 -2.57(15)
O1 Mo1 Mo2 N2 -101.81(18)
O2 Mo1 Mo2 N2 71.8(2)
C51 Mo1 Mo2 N2 -79.7(15)
C58 Mo1 Mo2 N3 96.7(2)
F1 Mo1 Mo2 N3 -84.39(14)
N4 Mo1 Mo2 N3 0.22(15)
N1 Mo1 Mo2 N3 -169.60(15)
O1 Mo1 Mo2 N3 91.15(19)
O2 Mo1 Mo2 N3 -95.3(2)
C51 Mo1 Mo2 N3 113.3(15)
C123 C122 Mo3 F3 -178.3(6)
Mo4 C122 Mo3 F3 -0.11(17)
C123 C122 Mo3 N5 -93.2(6)
Mo4 C122 Mo3 N5 85.02(16)
C123 C122 Mo3 N8 96.7(6)
Mo4 C122 Mo3 N8 -85.08(16)
C123 C122 Mo3 O3 -0.5(6)
Mo4 C122 Mo3 O3 177.72(15)
C123 C122 Mo3 O4 5.4(9)
Mo4 C122 Mo3 O4 -176.3(3)
C123 C122 Mo3 Mo4 -178.2(7)
C123 C122 Mo3 C115 2.1(7)
Mo4 C122 Mo3 C115 -179.63(15)
C77 N5 Mo3 C122 -52.7(4)
C65 N5 Mo3 C122 128.8(4)
C77 N5 Mo3 F3 54.2(4)
C65 N5 Mo3 F3 -124.2(4)
C77 N5 Mo3 N8 75.3(9)
C65 N5 Mo3 N8 -103.1(8)
C77 N5 Mo3 O3 -143.0(4)
C65 N5 Mo3 O3 38.5(4)
C77 N5 Mo3 O4 155.9(4)
C65 N5 Mo3 O4 -22.5(4)
C77 N5 Mo3 Mo4 -0.9(4)
C65 N5 Mo3 Mo4 -179.3(4)
C77 N5 Mo3 C115 -173.0(4)
C65 N5 Mo3 C115 8.5(4)
C102 N8 Mo3 C122 56.6(4)
C103 N8 Mo3 C122 -127.8(4)
C102 N8 Mo3 F3 -50.4(4)
C103 N8 Mo3 F3 125.1(4)
C102 N8 Mo3 N5 -71.5(9)
C103 N8 Mo3 N5 104.1(8)
C102 N8 Mo3 O3 147.1(4)
C103 N8 Mo3 O3 -37.3(4)
C102 N8 Mo3 O4 -152.4(4)
C103 N8 Mo3 O4 23.1(4)
C102 N8 Mo3 Mo4 4.7(4)
C103 N8 Mo3 Mo4 -179.7(4)
C102 N8 Mo3 C115 176.8(4)
C103 N8 Mo3 C115 -7.7(4)
C115 O3 Mo3 C122 175.4(3)
C115 O3 Mo3 F3 -11.5(6)
C115 O3 Mo3 N5 -90.4(3)
C115 O3 Mo3 N8 81.8(3)
C115 O3 Mo3 O4 -1.3(3)
C115 O3 Mo3 Mo4 178.3(3)
C115 O4 Mo3 C122 -5.6(5)
C115 O4 Mo3 F3 178.1(3)
C115 O4 Mo3 N5 94.1(3)
C115 O4 Mo3 N8 -98.4(3)
C115 O4 Mo3 O3 1.3(3)
C115 O4 Mo3 Mo4 -178.2(3)
O3 C115 Mo3 C122 -5.3(4)
O4 C115 Mo3 C122 176.9(3)
C116 C115 Mo3 C122 50(6)
O3 C115 Mo3 F3 175.3(3)
O4 C115 Mo3 F3 -2.5(4)
C116 C115 Mo3 F3 -129(6)
O3 C115 Mo3 N5 91.0(3)
O4 C115 Mo3 N5 -86.8(3)
C116 C115 Mo3 N5 147(6)
O3 C115 Mo3 N8 -100.7(3)
O4 C115 Mo3 N8 81.5(3)
C116 C115 Mo3 N8 -45(6)
O4 C115 Mo3 O3 -177.8(5)
C116 C115 Mo3 O3 56(6)
O3 C115 Mo3 O4 177.8(5)
C116 C115 Mo3 O4 -127(6)
O3 C115 Mo3 Mo4 -7.4(12)
O4 C115 Mo3 Mo4 174.8(7)
C116 C115 Mo3 Mo4 48(7)
C123 C122 Mo4 F4 -2.1(6)
Mo3 C122 Mo4 F4 179.57(13)
C123 C122 Mo4 F3 178.4(6)
Mo3 C122 Mo4 F3 0.11(17)
C123 C122 Mo4 N6 91.6(6)
Mo3 C122 Mo4 N6 -86.75(15)
C123 C122 Mo4 N7 -96.3(6)
Mo3 C122 Mo4 N7 85.44(16)
C123 C122 Mo4 F4' 0(4)
Mo3 C122 Mo4 F4' -179(4)
C123 C122 Mo4 Mo3 178.3(7)
C77 N6 Mo4 C122 57.2(4)
C78 N6 Mo4 C122 -129.7(4)
C77 N6 Mo4 F4 152.2(4)
C78 N6 Mo4 F4 -34.8(4)
C77 N6 Mo4 F3 -50.1(4)
C78 N6 Mo4 F3 122.9(4)
C77 N6 Mo4 N7 -84.5(9)
C78 N6 Mo4 N7 88.6(8)
C77 N6 Mo4 F4' -136.2(9)
C78 N6 Mo4 F4' 36.9(10)
C77 N6 Mo4 Mo3 4.2(4)
C78 N6 Mo4 Mo3 177.3(4)
C102 N7 Mo4 C122 -53.3(4)
C90 N7 Mo4 C122 131.6(4)
C102 N7 Mo4 F4 -148.4(4)
C90 N7 Mo4 F4 36.4(4)
C102 N7 Mo4 F3 53.8(4)
C90 N7 Mo4 F3 -121.4(4)
C102 N7 Mo4 N6 88.2(8)
C90 N7 Mo4 N6 -86.9(9)
C102 N7 Mo4 F4' 140.1(9)
C90 N7 Mo4 F4' -35.1(10)
C102 N7 Mo4 Mo3 -0.4(4)
C90 N7 Mo4 Mo3 -175.6(4)
F3 Mo3 Mo4 C122 179.9(2)
N5 Mo3 Mo4 C122 -96.4(2)
N8 Mo3 Mo4 C122 95.8(2)
O3 Mo3 Mo4 C122 -3.7(2)
O4 Mo3 Mo4 C122 175.5(3)
C115 Mo3 Mo4 C122 2.3(10)
C122 Mo3 Mo4 F4 -0.8(3)
F3 Mo3 Mo4 F4 179.1(2)
N5 Mo3 Mo4 F4 -97.2(2)
N8 Mo3 Mo4 F4 95.0(2)
O3 Mo3 Mo4 F4 -4.5(3)
O4 Mo3 Mo4 F4 174.7(3)
C115 Mo3 Mo4 F4 1.5(10)
C122 Mo3 Mo4 F3 -179.9(2)
N5 Mo3 Mo4 F3 83.74(14)
N8 Mo3 Mo4 F3 -84.05(14)
O3 Mo3 Mo4 F3 176.4(2)
O4 Mo3 Mo4 F3 -4.4(3)
C115 Mo3 Mo4 F3 -177.5(9)
C122 Mo3 Mo4 N6 95.0(2)
F3 Mo3 Mo4 N6 -85.15(15)
N5 Mo3 Mo4 N6 -1.42(15)
N8 Mo3 Mo4 N6 -169.20(15)
O3 Mo3 Mo4 N6 91.2(2)
O4 Mo3 Mo4 N6 -89.6(3)
C115 Mo3 Mo4 N6 97.3(9)
C122 Mo3 Mo4 N7 -97.6(2)
F3 Mo3 Mo4 N7 82.25(15)
N5 Mo3 Mo4 N7 165.98(16)
N8 Mo3 Mo4 N7 -1.80(15)
O3 Mo3 Mo4 N7 -101.4(2)
O4 Mo3 Mo4 N7 77.8(3)
C115 Mo3 Mo4 N7 -95.3(9)
C122 Mo3 Mo4 F4' 179.5(13)
F3 Mo3 Mo4 F4' -0.7(13)
N5 Mo3 Mo4 F4' 83.1(13)
N8 Mo3 Mo4 F4' -84.7(13)
O3 Mo3 Mo4 F4' 175.7(13)
O4 Mo3 Mo4 F4' -5.1(13)
C115 Mo3 Mo4 F4' -178.2(16)
C58 Mo1 F1 Mo2 0.89(16)
N4 Mo1 F1 Mo2 -92.10(12)
N1 Mo1 F1 Mo2 90.79(12)
O1 Mo1 F1 Mo2 -172.9(3)
O2 Mo1 F1 Mo2 175.11(10)
C51 Mo1 F1 Mo2 178.31(14)
C58 Mo2 F1 Mo1 -0.89(16)
F2 Mo2 F1 Mo1 -175.8(3)
N2 Mo2 F1 Mo1 -94.62(12)
N3 Mo2 F1 Mo1 92.67(12)
C122 Mo3 F3 Mo4 0.10(16)
N5 Mo3 F3 Mo4 -92.50(13)
N8 Mo3 F3 Mo4 92.02(12)
O3 Mo3 F3 Mo4 -172.7(4)
O4 Mo3 F3 Mo4 178.23(11)
C115 Mo3 F3 Mo4 179.54(18)
C122 Mo4 F3 Mo3 -0.10(17)
F4 Mo4 F3 Mo3 -178.7(3)
N6 Mo4 F3 Mo3 92.55(13)
N7 Mo4 F3 Mo3 -94.56(13)
F4' Mo4 F3 Mo3 179.6(8)
